data_7207756
loop_
_publ_author_name
'Shi, Dong-Ying'
'Zhao, Jun-Wei'
'Chen, Li-Juan'
'Ma, Peng-Tao'
'Wang, Jing-Ping'
'Niu, Jing-Yang'

_publ_section_title
;
 Four types of 1D or 2D organic--inorganic hybrids assembled by
 arsenotungstates and CuII--LnIII/IV heterometals
;
_journal_issue 9
_journal_name_full CrystEngComm
_journal_page_first 3108
_journal_paper_doi 10.1039/c2ce06354a
_journal_volume 14
_journal_year 2012
_chemical_formula_sum 'C31.5 H117 As2 Cu5.5 N21 O84 Pr W22'
_chemical_formula_weight 6819.38
_chemical_name_systematic
;
?
;
_space_group_IT_number 14
_symmetry_cell_setting monoclinic
_symmetry_space_group_name_Hall '-P 2yn'
_symmetry_space_group_name_H-M 'P 1 21/n 1'
_atom_sites_solution_hydrogens geom
_atom_sites_solution_primary direct
_atom_sites_solution_secondary difmap
_audit_creation_method SHELXL-97
_cell_angle_alpha 90.00
_cell_angle_beta 92.761(4)
_cell_angle_gamma 90.00
_cell_formula_units_Z 4
_cell_length_a 16.976(3)
_cell_length_b 37.375(7)
_cell_length_c 19.576(3)
_cell_measurement_reflns_used 454
_cell_measurement_temperature 296(2)
_cell_measurement_theta_max 25.00
_cell_measurement_theta_min 1.32
_cell_volume 12406(4)
_computing_cell_refinement 'Bruker SMART'
_computing_data_collection 'Bruker SMART'
_computing_data_reduction 'Bruker SAINT'
_computing_molecular_graphics 'Bruker SHELXTL'
_computing_publication_material 'Bruker SHELXTL'
_computing_structure_refinement 'SHELXL-97 (Sheldrick, 1997)'
_computing_structure_solution 'SHELXS-97 (Sheldrick, 1990)'
_diffrn_ambient_temperature 296(2)
_diffrn_detector_area_resol_mean none
_diffrn_measured_fraction_theta_full 0.997
_diffrn_measured_fraction_theta_max 0.997
_diffrn_measurement_device_type 'CCD area detector'
_diffrn_measurement_method 'phi and omega scans'
_diffrn_radiation_monochromator graphite
_diffrn_radiation_source 'fine-focus sealed tube'
_diffrn_radiation_type MoK\a
_diffrn_radiation_wavelength 0.71073
_diffrn_reflns_av_R_equivalents 0.0908
_diffrn_reflns_av_sigmaI/netI 0.1110
_diffrn_reflns_limit_h_max 20
_diffrn_reflns_limit_h_min -20
_diffrn_reflns_limit_k_max 40
_diffrn_reflns_limit_k_min -44
_diffrn_reflns_limit_l_max 21
_diffrn_reflns_limit_l_min -23
_diffrn_reflns_number 63047
_diffrn_reflns_theta_full 25.00
_diffrn_reflns_theta_max 25.00
_diffrn_reflns_theta_min 1.32
_diffrn_standards_decay_% none
_diffrn_standards_interval_count none
_diffrn_standards_interval_time none
_diffrn_standards_number none
_exptl_absorpt_coefficient_mu 22.234
_exptl_absorpt_correction_T_max 0.0757
_exptl_absorpt_correction_T_min 0.0407
_exptl_absorpt_correction_type multi-scan
_exptl_absorpt_process_details SADABS
_exptl_crystal_colour purple
_exptl_crystal_density_diffrn 3.651
_exptl_crystal_density_method 'not measured'
_exptl_crystal_description prism
_exptl_crystal_F_000 12150
_exptl_crystal_size_max 0.40
_exptl_crystal_size_mid 0.30
_exptl_crystal_size_min 0.24
_refine_diff_density_max 3.475
_refine_diff_density_min -3.112
_refine_diff_density_rms 0.407
_refine_ls_extinction_coef 0.000035(3)
_refine_ls_extinction_expression Fc^*^=kFc[1+0.001xFc^2^\l^3^/sin(2\q)]^-1/4^
_refine_ls_extinction_method SHELXL
_refine_ls_goodness_of_fit_ref 1.043
_refine_ls_hydrogen_treatment constr
_refine_ls_matrix_type full
_refine_ls_number_parameters 1332
_refine_ls_number_reflns 21792
_refine_ls_number_restraints 185
_refine_ls_restrained_S_all 1.041
_refine_ls_R_factor_all 0.0987
_refine_ls_R_factor_gt 0.0542
_refine_ls_shift/su_max 0.001
_refine_ls_shift/su_mean 0.000
_refine_ls_structure_factor_coef Fsqd
_refine_ls_weighting_details 'calc w=1/[\s^2^(Fo^2^)+(0.0228P)^2^+0.0000P] where P=(Fo^2^+2Fc^2^)/3'
_refine_ls_weighting_scheme calc
_refine_ls_wR_factor_gt 0.0936
_refine_ls_wR_factor_ref 0.1025
_reflns_number_gt 14164
_reflns_number_total 21792
_reflns_threshold_expression >2sigma(I)
_cod_data_source_file c2ce06354a.txt
_cod_data_source_block 7
_cod_depositor_comments
;
The following automatic conversions were performed:

'_symmetry_cell_setting' value 'Monoclinic' changed to 'monoclinic'
according to /home/saulius/struct/CIF-dictionaries/cif_core.dic
dictionary named 'cif_core.dic' version 2.4.1 from 2010-06-29.

Automatic conversion script
Id: cif_fix_values 1715 2011-07-08 13:25:40Z adriana 
;
_cod_original_sg_symbol_H-M P2(1)/n
_cod_original_formula_sum 'C31.50 H117 As2 Cu5.50 N21 O84 Pr W22'
_cod_database_code 7207756

loop_
_symmetry_equiv_pos_as_xyz
'x, y, z'
'-x+1/2, y+1/2, -z+1/2'
'-x, -y, -z'
'x-1/2, -y-1/2, z-1/2'

loop_
_atom_site_label
_atom_site_type_symbol
_atom_site_fract_x
_atom_site_fract_y
_atom_site_fract_z
_atom_site_U_iso_or_equiv
_atom_site_adp_type
_atom_site_occupancy
_atom_site_symmetry_multiplicity
_atom_site_calc_flag
_atom_site_refinement_flags
Pr1 Pr 0.75867(6) 0.10427(3) 0.57748(5) 0.0191(2) Uani 1 1 d .
W1 W 0.91580(5) 0.02919(2) 0.87757(4) 0.0255(2) Uani 1 1 d .
W2 W 0.77232(5) 0.09807(2) 0.93415(4) 0.0262(2) Uani 1 1 d .
W3 W 0.71920(5) 0.00128(2) 0.93687(4) 0.0270(2) Uani 1 1 d .
W4 W 0.55303(5) 0.01848(2) 0.83543(4) 0.0259(2) Uani 1 1 d .
W5 W 0.60660(5) 0.11458(2) 0.83526(4) 0.0247(2) Uani 1 1 d .
W6 W 0.78449(5) 0.14080(2) 0.77698(4) 0.02148(19) Uani 1 1 d .
W7 W 0.92735(4) 0.07455(2) 0.72376(4) 0.02228(19) Uani 1 1 d .
W8 W 0.87829(5) -0.01506(2) 0.72825(4) 0.0241(2) Uani 1 1 d .
W9 W 0.68384(5) -0.04396(2) 0.78615(4) 0.0243(2) Uani 1 1 d .
W10 W 0.69610(5) 0.00496(2) 0.61703(4) 0.02162(19) Uani 1 1 d .
W11 W 0.56879(4) 0.06832(2) 0.66672(4) 0.02211(19) Uani 1 1 d .
W12 W 0.91627(4) 0.18791(2) 0.59857(4) 0.01869(18) Uani 1 1 d .
W13 W 0.70745(4) 0.21057(2) 0.58455(4) 0.01955(19) Uani 1 1 d .
W14 W 0.61171(4) 0.21895(2) 0.42788(4) 0.02289(19) Uani 1 1 d .
W15 W 0.67700(5) 0.12515(2) 0.38884(4) 0.02168(19) Uani 1 1 d .
W16 W 0.86919(5) 0.10384(2) 0.40335(4) 0.02163(19) Uani 1 1 d .
W17 W 1.01817(4) 0.17508(2) 0.45455(4) 0.02239(19) Uani 1 1 d .
W18 W 0.95957(5) 0.25966(2) 0.49265(4) 0.0229(2) Uani 1 1 d .
W19 W 0.74498(5) 0.28272(2) 0.48031(4) 0.0242(2) Uani 1 1 d .
W20 W 0.85372(5) 0.26607(2) 0.32156(4) 0.02123(19) Uani 1 1 d .
W21 W 0.72043(5) 0.20175(2) 0.27103(4) 0.02145(19) Uani 1 1 d .
W22 W 0.91506(5) 0.18106(2) 0.28469(4) 0.02211(19) Uani 1 1 d .
As1 As 0.73555(11) 0.04797(5) 0.77541(9) 0.0164(4) Uani 1 1 d .
As2 As 0.81281(10) 0.19301(5) 0.43674(9) 0.0137(4) Uani 1 1 d .
Cu1 Cu 1.01237(17) -0.07251(7) 0.86913(13) 0.0568(9) Uani 1 1 d G
C1 C 1.1491(5) -0.0274(2) 0.8723(5) 0.080 Uiso 1 1 d GD
H1A H 1.1327 -0.0037 0.8571 0.096 Uiso 1 1 calc R
H1B H 1.1997 -0.0254 0.8971 0.096 Uiso 1 1 calc R
C2 C 1.1551(4) -0.0514(2) 0.8133(5) 0.088 Uiso 1 1 d G
H2A H 1.1862 -0.0714 0.8324 0.106 Uiso 1 1 calc R
C3 C 1.2129(7) -0.0337(4) 0.7610(7) 0.085 Uiso 1 1 d GD
H3C H 1.2609 -0.0265 0.7852 0.127 Uiso 1 1 calc R
H3D H 1.1880 -0.0132 0.7400 0.127 Uiso 1 1 calc R
H3E H 1.2248 -0.0508 0.7263 0.127 Uiso 1 1 calc R
C4 C 0.8763(5) -0.0974(2) 0.9314(4) 0.085 Uiso 1 1 d G
H4A H 0.8769 -0.1159 0.9662 0.102 Uiso 1 1 calc R
H4B H 0.8279 -0.0839 0.9358 0.102 Uiso 1 1 calc R
C5 C 0.8708(4) -0.1141(2) 0.8695(5) 0.092 Uiso 1 1 d G
H5A H 0.8359 -0.0952 0.8508 0.110 Uiso 1 1 calc R
C6 C 0.8095(7) -0.1429(4) 0.8494(7) 0.115(14) Uani 1 1 d G
H6C H 0.7740 -0.1458 0.8857 0.173 Uiso 1 1 calc R
H6D H 0.8359 -0.1651 0.8416 0.173 Uiso 1 1 calc R
H6E H 0.7804 -0.1357 0.8085 0.173 Uiso 1 1 calc R
N1 N 1.0897(4) -0.0429(2) 0.9169(3) 0.082(7) Uani 1 1 d GD
H1C H 1.0647 -0.0250 0.9376 0.098 Uiso 1 1 calc R
H1D H 1.1148 -0.0561 0.9497 0.098 Uiso 1 1 calc R
N2 N 1.0824(4) -0.0682(2) 0.7908(3) 0.071(6) Uiso 1 1 d G
H2B H 1.0922 -0.0901 0.7739 0.085 Uiso 1 1 calc R
H2C H 1.0584 -0.0551 0.7573 0.085 Uiso 1 1 calc R
N3 N 0.9411(4) -0.0734(2) 0.9487(3) 0.073 Uiso 1 1 d G
H3A H 0.9679 -0.0811 0.9867 0.087 Uiso 1 1 calc R
H3B H 0.9227 -0.0513 0.9567 0.087 Uiso 1 1 calc R
N4 N 0.9330(4) -0.1031(2) 0.8248(3) 0.060(6) Uani 1 1 d G
H4C H 0.9109 -0.0915 0.7885 0.072 Uiso 1 1 calc R
H4D H 0.9567 -0.1228 0.8092 0.072 Uiso 1 1 calc R
Cu2 Cu 0.50802(14) 0.06482(6) 0.40467(12) 0.0374(7) Uani 1 1 d G
C7 C 0.5976(5) 0.0181(2) 0.3268(4) 0.052(7) Uani 1 1 d G
H7A H 0.6357 0.0355 0.3122 0.063 Uiso 1 1 calc R
H7B H 0.5991 -0.0026 0.2969 0.063 Uiso 1 1 calc R
C8 C 0.6158(5) 0.0074(2) 0.3988(4) 0.058(7) Uani 1 1 d G
H8A H 0.5860 -0.0142 0.4092 0.069 Uiso 1 1 calc R
C9 C 0.7031(6) -0.0008(3) 0.4041(7) 0.107(11) Uiso 1 1 d G
H9C H 0.7176 -0.0087 0.4497 0.160 Uiso 1 1 calc R
H9D H 0.7323 0.0204 0.3940 0.160 Uiso 1 1 calc R
H9E H 0.7147 -0.0193 0.3721 0.160 Uiso 1 1 calc R
C10 C 0.4395(5) 0.1256(2) 0.4753(5) 0.091(10) Uiso 1 1 d GD
H10A H 0.4021 0.1259 0.5112 0.109 Uiso 1 1 calc R
H10B H 0.4676 0.1482 0.4766 0.109 Uiso 1 1 calc R
C11 C 0.3964(5) 0.1214(2) 0.4077(4) 0.095 Uiso 1 1 d GD
H11A H 0.4365 0.1359 0.3861 0.114 Uiso 1 1 calc R
C12 C 0.3355(7) 0.1489(3) 0.3894(6) 0.097(10) Uiso 1 1 d G
H12C H 0.3069 0.1420 0.3480 0.146 Uiso 1 1 calc R
H12D H 0.3607 0.1716 0.3828 0.146 Uiso 1 1 calc R
H12E H 0.2997 0.1509 0.4257 0.146 Uiso 1 1 calc R
N5 N 0.5194(4) 0.0335(2) 0.3247(3) 0.047(5) Uani 1 1 d G
H5B H 0.4832 0.0159 0.3249 0.057 Uiso 1 1 calc R
H5C H 0.5113 0.0462 0.2860 0.057 Uiso 1 1 calc R
N6 N 0.5970(4) 0.03469(19) 0.4446(3) 0.043(5) Uani 1 1 d GU
H6A H 0.6396 0.0485 0.4534 0.052 Uiso 1 1 calc R
H6B H 0.5829 0.0250 0.4842 0.052 Uiso 1 1 calc R
N7 N 0.4968(5) 0.0956(2) 0.4877(3) 0.048(5) Uani 1 1 d G
H7C H 0.4806 0.0820 0.5222 0.057 Uiso 1 1 calc R
H7D H 0.5442 0.1048 0.5006 0.057 Uiso 1 1 calc R
N8 N 0.4155(4) 0.09191(18) 0.3666(3) 0.052(6) Uani 1 1 d G
H8B H 0.4257 0.0998 0.3244 0.063 Uiso 1 1 calc R
H8C H 0.3736 0.0771 0.3626 0.063 Uiso 1 1 calc R
Cu3 Cu 1.0146(2) 0.22415(8) 0.76447(18) 0.0753(12) Uani 1 1 d D
Cu4 Cu 0.43766(18) 0.09754(7) 0.97237(15) 0.0520(8) Uani 1 1 d .
Cu5 Cu 0.55039(16) 0.23178(7) 0.71649(14) 0.0430(7) Uani 1 1 d .
Cu6 Cu 1.0235(4) 0.02499(15) 0.5120(3) 0.0501(16) Uani 0.50 1 d PD
O1W O 1.0698(14) -0.1300(5) 0.9107(15) 0.161(13) Uani 1 1 d .
O2W O 0.3436(10) 0.1065(5) 1.0573(9) 0.084(6) Uani 1 1 d .
O3W O 1.0744(16) 0.0048(7) 0.6236(15) 0.049(9) Uani 0.50 1 d P
O4W O 0.9118(9) 0.0165(10) 0.5348(19) 0.100(13) Uani 0.50 1 d PDU
O5W O 0.9654(16) -0.1966(7) 0.9603(14) 0.164(10) Uiso 1 1 d .
O6W O 0.8164(19) 0.2028(8) 0.0862(16) 0.201(13) Uiso 1 1 d .
O7W O 0.8793(13) 0.1933(5) 0.9578(11) 0.111(7) Uani 1 1 d .
O1 O 0.9873(7) 0.0217(4) 0.9429(6) 0.038(4) Uani 1 1 d .
O2 O 0.9686(7) 0.0573(3) 0.8175(6) 0.031(3) Uani 1 1 d .
O3 O 0.9300(7) -0.0121(3) 0.8198(6) 0.028(3) Uani 1 1 d .
O4 O 0.8304(6) 0.0376(3) 0.7778(5) 0.017(3) Uani 1 1 d U
O5 O 0.8244(7) 0.0030(3) 0.9112(6) 0.028(3) Uani 1 1 d .
O6 O 0.8618(7) 0.0706(3) 0.9134(6) 0.030(3) Uani 1 1 d .
O7 O 0.7961(8) 0.1116(3) 1.0162(6) 0.041(4) Uani 1 1 d .
O8 O 0.7284(7) 0.0870(3) 0.8171(5) 0.021(3) Uani 1 1 d .
O9 O 0.8071(8) 0.1360(3) 0.8819(6) 0.034(4) Uani 1 1 d .
O10 O 0.6660(7) 0.1152(3) 0.9216(6) 0.025(3) Uani 1 1 d U
O11 O 0.7263(7) 0.0506(3) 0.9497(6) 0.030(3) Uani 1 1 d .
O12 O 0.7278(8) -0.0152(4) 1.0193(6) 0.040(4) Uani 1 1 d .
O13 O 0.7080(7) -0.0429(3) 0.8851(6) 0.026(3) Uani 1 1 d U
O14 O 0.6903(7) 0.0170(3) 0.8204(6) 0.021(3) Uani 1 1 d .
O15 O 0.6079(7) 0.0067(3) 0.9243(6) 0.028(3) Uani 1 1 d U
O16 O 0.4577(7) 0.0130(3) 0.8552(7) 0.035(4) Uani 1 1 d .
O17 O 0.5484(6) 0.0343(3) 0.7466(6) 0.024(3) Uani 1 1 d .
O18 O 0.5703(7) 0.0673(3) 0.8618(6) 0.026(3) Uani 1 1 d .
O19 O 0.5788(7) -0.0296(3) 0.8099(6) 0.029(3) Uani 1 1 d U
O20 O 0.5288(8) 0.1409(4) 0.8509(6) 0.039(4) Uani 1 1 d .
O21 O 0.5825(7) 0.1007(3) 0.7424(6) 0.025(3) Uani 1 1 d .
O22 O 0.6763(7) 0.1503(3) 0.8054(6) 0.026(3) Uani 1 1 d .
O23 O 0.8163(7) 0.1833(3) 0.7706(6) 0.032(3) Uani 1 1 d .
O24 O 0.7521(7) 0.1278(3) 0.6934(6) 0.025(3) Uani 1 1 d .
O25 O 0.8787(7) 0.1128(3) 0.7727(6) 0.025(3) Uani 1 1 d .
O26 O 1.0135(7) 0.0923(4) 0.6983(7) 0.041(4) Uani 1 1 d .
O27 O 0.8625(6) 0.0772(3) 0.6512(5) 0.015(3) Uani 1 1 d U
O28 O 0.9437(7) 0.0226(3) 0.7019(6) 0.026(3) Uani 1 1 d .
O29 O 0.9255(7) -0.0512(3) 0.6977(6) 0.036(4) Uani 1 1 d .
O30 O 0.8016(6) -0.0058(3) 0.6571(5) 0.020(3) Uani 1 1 d U
O31 O 0.7916(7) -0.0385(3) 0.7741(6) 0.026(3) Uani 1 1 d .
O32 O 0.6681(7) -0.0884(3) 0.7740(6) 0.034(3) Uani 1 1 d .
O33 O 0.6656(7) -0.0242(3) 0.7006(6) 0.026(3) Uani 1 1 d .
O34 O 0.6976(7) 0.0511(3) 0.6964(6) 0.021(3) Uani 1 1 d U
O35 O 0.6783(8) -0.0306(3) 0.5612(6) 0.037(4) Uani 1 1 d .
O36 O 0.7301(7) 0.0392(3) 0.5629(6) 0.022(3) Uani 1 1 d .
O37 O 0.5909(7) 0.0237(3) 0.6186(6) 0.028(3) Uani 1 1 d U
O38 O 0.4733(7) 0.0747(3) 0.6403(6) 0.034(3) Uani 1 1 d .
O39 O 0.6179(7) 0.0963(3) 0.6094(6) 0.022(3) Uani 1 1 d .
O40 O 0.9522(7) 0.1860(3) 0.6821(6) 0.029(3) Uani 1 1 d U
O41 O 1.0097(6) 0.1729(3) 0.5515(6) 0.027(3) Uani 1 1 d .
O42 O 0.8691(7) 0.1465(3) 0.5842(6) 0.021(3) Uani 1 1 d .
O43 O 0.8982(6) 0.2018(3) 0.4793(5) 0.016(3) Uani 1 1 d .
O44 O 0.9592(7) 0.2380(3) 0.5789(6) 0.030(3) Uani 1 1 d .
O45 O 0.8180(7) 0.2134(3) 0.6033(6) 0.023(3) Uani 1 1 d .
O46 O 0.6689(7) 0.2142(3) 0.6633(6) 0.029(3) Uani 1 1 d U
O47 O 0.7178(7) 0.2644(3) 0.5638(6) 0.029(3) Uani 1 1 d .
O48 O 0.7079(6) 0.1650(3) 0.5679(6) 0.023(3) Uani 1 1 d .
O49 O 0.7432(6) 0.2186(3) 0.4700(5) 0.015(3) Uani 1 1 d U
O50 O 0.6103(6) 0.2154(3) 0.5237(6) 0.023(3) Uani 1 1 d U
O51 O 0.5135(8) 0.2230(3) 0.4096(6) 0.039(4) Uani 1 1 d .
O52 O 0.6549(6) 0.2225(3) 0.3384(6) 0.021(3) Uani 1 1 d .
O53 O 0.6419(7) 0.2684(3) 0.4415(6) 0.026(3) Uani 1 1 d .
O54 O 0.6274(6) 0.1689(3) 0.4203(6) 0.022(3) Uani 1 1 d U
O55 O 0.5970(7) 0.1040(3) 0.3477(6) 0.033(3) Uani 1 1 d .
O56 O 0.6753(6) 0.1043(3) 0.4715(6) 0.023(3) Uani 1 1 d .
O57 O 0.7060(7) 0.1585(3) 0.3111(6) 0.024(3) Uani 1 1 d U
O58 O 0.7907(6) 0.1501(3) 0.4384(5) 0.013(3) Uani 1 1 d U
O59 O 0.7652(7) 0.0973(3) 0.3625(6) 0.025(3) Uani 1 1 d .
O60 O 0.9170(8) 0.0686(3) 0.3694(7) 0.040(4) Uani 1 1 d .
O61 O 0.8465(7) 0.0867(3) 0.4843(6) 0.027(3) Uani 1 1 d .
O62 O 0.8847(7) 0.1386(3) 0.3223(6) 0.028(3) Uani 1 1 d .
O63 O 0.9567(7) 0.1335(3) 0.4397(6) 0.023(3) Uani 1 1 d .
O64 O 1.1114(7) 0.1603(3) 0.4454(6) 0.036(4) Uani 1 1 d .
O65 O 1.0374(6) 0.2258(3) 0.4663(6) 0.023(3) Uani 1 1 d .
O66 O 0.9871(6) 0.1871(3) 0.3610(5) 0.019(3) Uani 1 1 d U
O67 O 1.0150(7) 0.2967(3) 0.5075(6) 0.033(3) Uani 1 1 d .
O68 O 0.9298(7) 0.2641(3) 0.3975(6) 0.026(3) Uani 1 1 d U
O69 O 0.8541(7) 0.2768(3) 0.5042(5) 0.026(3) Uani 1 1 d .
O70 O 0.7328(8) 0.3282(3) 0.4897(7) 0.048(4) Uani 1 1 d .
O71 O 0.7809(7) 0.2800(3) 0.3884(6) 0.025(3) Uani 1 1 d .
O72 O 0.8744(7) 0.3062(3) 0.2833(6) 0.030(3) Uani 1 1 d .
O73 O 0.9193(6) 0.2334(3) 0.2745(6) 0.021(3) Uani 1 1 d .
O74 O 0.7669(7) 0.2499(3) 0.2633(6) 0.029(3) Uani 1 1 d .
O75 O 0.8235(6) 0.2071(3) 0.3562(5) 0.016(3) Uani 1 1 d U
O76 O 0.6578(7) 0.2013(3) 0.1988(6) 0.026(3) Uani 1 1 d U
O77 O 0.8160(7) 0.1853(3) 0.2315(6) 0.026(3) Uani 1 1 d .
O78 O 0.9764(7) 0.1685(3) 0.2207(6) 0.033(3) Uani 1 1 d .
C13 C 1.1115(14) 0.1695(8) 0.7967(11) 0.092 Uiso 1 1 d D
H13A H 1.1524 0.1832 0.8211 0.110 Uiso 1 1 calc R
H13B H 1.1198 0.1446 0.8092 0.110 Uiso 1 1 calc R
C14 C 1.1251(11) 0.1728(5) 0.7220(11) 0.087 Uiso 1 1 d D
H14A H 1.0793 0.1618 0.6978 0.105 Uiso 1 1 calc R
C15 C 1.1978(11) 0.1585(6) 0.6879(13) 0.089 Uiso 1 1 d D
H15C H 1.1955 0.1654 0.6406 0.134 Uiso 1 1 calc R
H15D H 1.1991 0.1329 0.6914 0.134 Uiso 1 1 calc R
H15E H 1.2445 0.1684 0.7104 0.134 Uiso 1 1 calc R
C16 C 0.8837(16) 0.2703(8) 0.7609(17) 0.084(10) Uani 1 1 d U
H16A H 0.8508 0.2854 0.7882 0.101 Uiso 1 1 calc R
H16B H 0.8506 0.2606 0.7236 0.101 Uiso 1 1 calc R
C17 C 0.9434(17) 0.2921(7) 0.7330(15) 0.072(8) Uani 1 1 d .
H17A H 0.9679 0.3050 0.7720 0.086 Uiso 1 1 calc R
C18 C 0.915(2) 0.3196(8) 0.6848(15) 0.128(16) Uani 1 1 d .
H18C H 0.8759 0.3339 0.7054 0.192 Uiso 1 1 calc R
H18D H 0.8930 0.3085 0.6441 0.192 Uiso 1 1 calc R
H18E H 0.9587 0.3346 0.6733 0.192 Uiso 1 1 calc R
C19 C 0.3243(17) 0.1280(6) 0.8763(15) 0.085 Uiso 1 1 d D
H19A H 0.3206 0.1439 0.8372 0.102 Uiso 1 1 calc R
H19B H 0.2744 0.1287 0.8984 0.102 Uiso 1 1 calc R
C20 C 0.3390(14) 0.0907(6) 0.8525(14) 0.083 Uiso 1 1 d D
H20A H 0.3820 0.0912 0.8209 0.100 Uiso 1 1 calc R
C21 C 0.2698(12) 0.0729(6) 0.8181(12) 0.066 Uiso 1 1 d D
H21C H 0.2841 0.0491 0.8050 0.098 Uiso 1 1 calc R
H21D H 0.2531 0.0863 0.7781 0.098 Uiso 1 1 calc R
H21E H 0.2276 0.0718 0.8489 0.098 Uiso 1 1 calc R
C22 C 0.5596(16) 0.0663(7) 1.0587(14) 0.077(9) Uiso 1 1 d .
H22A H 0.6064 0.0650 1.0323 0.093 Uiso 1 1 calc R
H22B H 0.5669 0.0504 1.0977 0.093 Uiso 1 1 calc R
C23 C 0.5479(16) 0.1035(7) 1.0827(15) 0.072(8) Uiso 1 1 d .
H23A H 0.5034 0.1034 1.1126 0.086 Uiso 1 1 calc R
C24 C 0.6178(16) 0.1176(6) 1.1229(13) 0.077(9) Uani 1 1 d .
H24A H 0.6077 0.1418 1.1368 0.116 Uiso 1 1 calc R
H24B H 0.6630 0.1172 1.0952 0.116 Uiso 1 1 calc R
H24C H 0.6279 0.1030 1.1627 0.116 Uiso 1 1 calc R
C25 C 0.6522(15) 0.2813(7) 0.7871(16) 0.078(9) Uani 1 1 d .
H25A H 0.7028 0.2924 0.7800 0.093 Uiso 1 1 calc R
H25B H 0.6238 0.2969 0.8170 0.093 Uiso 1 1 calc R
C26 C 0.6661(18) 0.2477(8) 0.8218(16) 0.090(10) Uiso 1 1 d .
H26A H 0.7062 0.2367 0.7943 0.108 Uiso 1 1 calc R
C27 C 0.7069(16) 0.2482(8) 0.8931(13) 0.092(10) Uani 1 1 d .
H27A H 0.7136 0.2241 0.9094 0.137 Uiso 1 1 calc R
H27B H 0.6752 0.2613 0.9238 0.137 Uiso 1 1 calc R
H27C H 0.7576 0.2594 0.8910 0.137 Uiso 1 1 calc R
C28 C 0.4716(13) 0.1795(6) 0.6356(11) 0.048(6) Uani 1 1 d .
H28A H 0.5090 0.1752 0.6006 0.057 Uiso 1 1 calc R
H28B H 0.4351 0.1595 0.6359 0.057 Uiso 1 1 calc R
C29 C 0.4299(14) 0.2120(7) 0.6219(12) 0.052(7) Uani 1 1 d .
H29A H 0.3889 0.2145 0.6552 0.063 Uiso 1 1 calc R
C30 C 0.3901(17) 0.2119(8) 0.5494(13) 0.098(12) Uani 1 1 d .
H30A H 0.3536 0.1923 0.5451 0.147 Uiso 1 1 calc R
H30B H 0.4296 0.2094 0.5162 0.147 Uiso 1 1 calc R
H30C H 0.3623 0.2340 0.5416 0.147 Uiso 1 1 calc R
C31 C 1.114(2) 0.0921(14) 0.553(3) 0.085(18) Uiso 0.50 1 d PD
H31A H 1.1478 0.0841 0.5910 0.102 Uiso 0.50 1 calc PR
H31B H 1.1118 0.1180 0.5501 0.102 Uiso 0.50 1 calc PR
C32 C 1.130(3) 0.0725(9) 0.481(3) 0.080 Uiso 0.50 1 d PD
H32A H 1.0834 0.0784 0.4518 0.096 Uiso 0.50 1 calc PR
C33 C 1.186(3) 0.0829(13) 0.446(2) 0.063 Uiso 0.50 1 d P
H33A H 1.1933 0.0663 0.4092 0.095 Uiso 0.50 1 calc PR
H33B H 1.2336 0.0843 0.4743 0.095 Uiso 0.50 1 calc PR
H33C H 1.1739 0.1061 0.4271 0.095 Uiso 0.50 1 calc PR
N9 N 1.0334(12) 0.1808(4) 0.8239(9) 0.084 Uiso 1 1 d D
H9A H 1.0377 0.1864 0.8687 0.101 Uiso 1 1 calc R
H9B H 0.9958 0.1641 0.8167 0.101 Uiso 1 1 calc R
N10 N 1.1156(12) 0.2120(4) 0.7142(11) 0.076 Uiso 1 1 d D
H10C H 1.1101 0.2181 0.6698 0.091 Uiso 1 1 calc R
H10D H 1.1576 0.2237 0.7333 0.091 Uiso 1 1 calc R
N11 N 0.9132(13) 0.2415(6) 0.8023(11) 0.080(7) Uani 1 1 d U
H11B H 0.8777 0.2236 0.8020 0.096 Uiso 1 1 calc R
H11C H 0.9219 0.2489 0.8458 0.096 Uiso 1 1 calc R
N12 N 1.0056(11) 0.2671(5) 0.7098(9) 0.056(6) Uani 1 1 d .
H12A H 1.0524 0.2786 0.7117 0.068 Uiso 1 1 calc R
H12B H 0.9944 0.2610 0.6659 0.068 Uiso 1 1 calc R
N13 N 0.3869(11) 0.1405(4) 0.9242(10) 0.054(6) Uani 1 1 d .
H13C H 0.3667 0.1553 0.9551 0.065 Uiso 1 1 calc R
H13D H 0.4232 0.1526 0.9015 0.065 Uiso 1 1 calc R
N14 N 0.3644(10) 0.0695(5) 0.9129(9) 0.056(5) Uani 1 1 d U
H14B H 0.3884 0.0494 0.8996 0.067 Uiso 1 1 calc R
H14C H 0.3221 0.0633 0.9362 0.067 Uiso 1 1 calc R
N15 N 0.4908(12) 0.0552(5) 1.0166(10) 0.067(6) Uani 1 1 d .
H15A H 0.4567 0.0437 1.0428 0.080 Uiso 1 1 calc R
H15B H 0.5058 0.0399 0.9842 0.080 Uiso 1 1 calc R
N16 N 0.5241(11) 0.1239(5) 1.0213(10) 0.065(6) Uani 1 1 d U
H16C H 0.5652 0.1264 0.9942 0.078 Uiso 1 1 calc R
H16D H 0.5076 0.1459 1.0329 0.078 Uiso 1 1 calc R
N17 N 0.6083(11) 0.2792(5) 0.7214(10) 0.055(6) Uani 1 1 d .
H17B H 0.6415 0.2808 0.6871 0.065 Uiso 1 1 calc R
H17C H 0.5736 0.2974 0.7174 0.065 Uiso 1 1 calc R
N18 N 0.6000(9) 0.2239(4) 0.8100(8) 0.039(5) Uani 1 1 d U
H18A H 0.5641 0.2278 0.8416 0.047 Uiso 1 1 calc R
H18B H 0.6164 0.2011 0.8141 0.047 Uiso 1 1 calc R
N19 N 0.5130(9) 0.1830(4) 0.7024(8) 0.037(5) Uani 1 1 d .
H19C H 0.5543 0.1678 0.7050 0.045 Uiso 1 1 calc R
H19D H 0.4803 0.1771 0.7354 0.045 Uiso 1 1 calc R
N20 N 0.4847(11) 0.2425(5) 0.6301(8) 0.053(5) Uani 1 1 d .
H20B H 0.4580 0.2631 0.6343 0.064 Uiso 1 1 calc R
H20C H 0.5153 0.2442 0.5940 0.064 Uiso 1 1 calc R
N21 N 1.0352(17) 0.0743(8) 0.5474(17) 0.040(9) Uiso 0.50 1 d PD
H21A H 1.0033 0.0883 0.5209 0.048 Uiso 0.50 1 calc PR
H21B H 1.0161 0.0744 0.5894 0.048 Uiso 0.50 1 calc PR
N22 N 1.1318(10) 0.0324(9) 0.4801(18) 0.061(12) Uani 0.50 1 d PDU
H22C H 1.1691 0.0234 0.5095 0.073 Uiso 0.50 1 calc PR
H22D H 1.1376 0.0235 0.4380 0.073 Uiso 0.50 1 calc PR

loop_
_atom_site_aniso_label
_atom_site_aniso_U_11
_atom_site_aniso_U_22
_atom_site_aniso_U_33
_atom_site_aniso_U_23
_atom_site_aniso_U_13
_atom_site_aniso_U_12
Pr1 0.0227(6) 0.0236(6) 0.0111(6) 0.0026(5) 0.0005(5) -0.0023(5)
W1 0.0294(5) 0.0345(5) 0.0123(4) 0.0058(4) -0.0029(4) 0.0000(4)
W2 0.0381(5) 0.0328(5) 0.0078(4) -0.0015(4) 0.0032(4) -0.0042(4)
W3 0.0382(5) 0.0332(5) 0.0096(4) 0.0070(4) 0.0023(4) -0.0067(4)
W4 0.0283(5) 0.0317(5) 0.0182(5) 0.0066(4) 0.0062(4) -0.0057(4)
W5 0.0293(5) 0.0284(5) 0.0170(5) 0.0009(4) 0.0090(4) 0.0005(4)
W6 0.0288(5) 0.0245(5) 0.0116(4) 0.0001(3) 0.0050(4) -0.0035(4)
W7 0.0231(5) 0.0311(5) 0.0128(4) 0.0033(4) 0.0025(3) -0.0018(4)
W8 0.0286(5) 0.0273(5) 0.0164(5) 0.0019(4) 0.0023(4) 0.0037(4)
W9 0.0331(5) 0.0243(4) 0.0154(5) 0.0061(4) -0.0003(4) -0.0048(4)
W10 0.0325(5) 0.0218(4) 0.0105(4) 0.0014(3) 0.0000(4) -0.0034(4)
W11 0.0218(5) 0.0281(5) 0.0164(4) 0.0062(4) 0.0005(3) -0.0029(4)
W12 0.0202(4) 0.0253(4) 0.0106(4) 0.0001(3) 0.0006(3) -0.0029(3)
W13 0.0230(5) 0.0265(5) 0.0098(4) 0.0029(3) 0.0081(3) 0.0041(3)
W14 0.0195(5) 0.0346(5) 0.0149(4) 0.0066(4) 0.0039(3) 0.0054(4)
W15 0.0253(5) 0.0272(5) 0.0123(4) 0.0034(4) -0.0016(3) -0.0087(4)
W16 0.0293(5) 0.0213(4) 0.0149(4) -0.0013(4) 0.0070(4) 0.0008(4)
W17 0.0168(4) 0.0310(5) 0.0199(5) -0.0002(4) 0.0062(3) 0.0010(3)
W18 0.0274(5) 0.0248(5) 0.0167(5) -0.0008(4) 0.0029(4) -0.0076(4)
W19 0.0339(5) 0.0217(4) 0.0179(5) 0.0016(4) 0.0110(4) 0.0046(4)
W20 0.0272(5) 0.0249(4) 0.0122(4) 0.0042(4) 0.0075(4) -0.0015(4)
W21 0.0274(5) 0.0300(5) 0.0070(4) 0.0042(4) 0.0015(3) -0.0017(4)
W22 0.0275(5) 0.0275(5) 0.0122(4) -0.0012(4) 0.0107(4) 0.0004(4)
As1 0.0213(11) 0.0210(10) 0.0069(10) 0.0012(8) 0.0006(8) -0.0027(8)
As2 0.0168(10) 0.0187(10) 0.0059(10) -0.0006(8) 0.0035(8) -0.0002(8)
Cu1 0.082(2) 0.062(2) 0.0256(17) -0.0072(15) -0.0034(16) 0.0126(18)
C6 0.07(2) 0.09(2) 0.18(4) -0.07(2) -0.02(2) 0.025(18)
N1 0.12(2) 0.068(16) 0.058(16) 0.014(13) 0.000(14) 0.007(14)
N4 0.079(15) 0.041(12) 0.064(15) -0.008(11) 0.032(12) -0.013(11)
Cu2 0.0399(16) 0.0421(16) 0.0295(16) 0.0042(13) -0.0061(13) -0.0123(13)
C7 0.032(14) 0.063(17) 0.060(18) -0.021(14) -0.014(13) -0.006(12)
C8 0.023(13) 0.067(17) 0.08(2) 0.003(15) -0.018(13) 0.014(12)
N5 0.065(14) 0.037(11) 0.039(12) 0.012(9) -0.009(10) -0.006(10)
N6 0.042(7) 0.043(7) 0.044(7) -0.006(6) -0.006(6) -0.012(6)
N7 0.044(12) 0.070(14) 0.028(11) -0.005(10) -0.006(9) 0.012(10)
N8 0.075(15) 0.032(11) 0.048(13) -0.008(10) -0.010(11) -0.020(10)
Cu3 0.082(3) 0.053(2) 0.085(3) -0.0097(19) -0.058(2) 0.0036(18)
Cu4 0.071(2) 0.0290(16) 0.059(2) 0.0115(14) 0.0367(17) 0.0067(14)
Cu5 0.0445(18) 0.0459(18) 0.0399(18) 0.0116(14) 0.0155(14) 0.0057(14)
Cu6 0.073(4) 0.055(4) 0.022(3) 0.006(3) 0.004(3) 0.020(3)
O1W 0.16(2) 0.060(14) 0.25(3) -0.035(17) -0.13(2) 0.028(14)
O2W 0.090(14) 0.081(14) 0.089(14) 0.013(11) 0.072(11) 0.011(11)
O3W 0.05(2) 0.028(17) 0.07(2) 0.020(16) 0.015(17) 0.024(14)
O4W 0.107(16) 0.098(16) 0.095(16) 0.004(10) 0.003(10) 0.013(10)
O7W 0.129(19) 0.101(17) 0.105(18) -0.006(14) 0.020(14) -0.043(14)
O1 0.033(9) 0.058(10) 0.020(8) 0.017(7) -0.012(7) -0.001(7)
O2 0.039(9) 0.038(8) 0.015(7) 0.002(6) -0.006(6) 0.005(7)
O3 0.034(8) 0.037(8) 0.011(7) 0.011(6) -0.006(6) 0.006(6)
O4 0.025(6) 0.020(6) 0.006(6) -0.001(5) -0.003(5) -0.007(5)
O5 0.037(8) 0.025(8) 0.023(8) 0.004(6) -0.003(6) -0.001(6)
O6 0.027(8) 0.043(9) 0.018(8) 0.006(7) -0.014(6) -0.003(6)
O7 0.064(10) 0.037(9) 0.024(8) -0.006(7) 0.029(7) -0.007(7)
O8 0.031(8) 0.027(7) 0.005(7) -0.003(6) 0.003(6) -0.010(6)
O9 0.070(10) 0.024(8) 0.008(7) -0.003(6) 0.005(7) -0.007(7)
O10 0.038(7) 0.030(6) 0.007(6) -0.006(5) 0.008(5) -0.007(5)
O11 0.028(8) 0.048(9) 0.015(7) 0.004(6) 0.008(6) -0.012(7)
O12 0.043(9) 0.055(10) 0.021(8) 0.006(7) 0.003(7) -0.018(7)
O13 0.039(7) 0.014(6) 0.023(6) 0.005(5) -0.002(5) -0.001(5)
O14 0.031(8) 0.021(7) 0.013(7) -0.003(6) 0.011(6) 0.001(6)
O15 0.029(3) 0.028(3) 0.028(3) 0.0000(10) 0.0018(10) 0.0000(10)
O16 0.034(8) 0.031(8) 0.040(9) 0.002(7) -0.010(7) 0.000(6)
O17 0.015(7) 0.042(8) 0.016(7) 0.006(6) 0.006(6) -0.005(6)
O18 0.046(9) 0.019(7) 0.013(7) 0.001(6) 0.006(6) -0.013(6)
O19 0.039(7) 0.025(6) 0.022(6) 0.018(5) -0.005(5) -0.004(5)
O20 0.043(9) 0.055(10) 0.020(8) 0.008(7) 0.012(7) -0.001(7)
O21 0.034(8) 0.030(8) 0.013(7) 0.012(6) -0.005(6) -0.006(6)
O22 0.041(8) 0.019(7) 0.016(7) -0.002(6) -0.004(6) -0.006(6)
O23 0.036(8) 0.027(8) 0.033(9) -0.006(7) 0.003(7) -0.007(6)
O24 0.037(8) 0.022(7) 0.015(7) 0.009(6) 0.009(6) 0.000(6)
O25 0.029(8) 0.033(8) 0.013(7) -0.004(6) -0.002(6) -0.011(6)
O26 0.033(9) 0.048(9) 0.044(10) -0.014(8) 0.000(7) -0.015(7)
O27 0.015(3) 0.015(3) 0.014(3) 0.0007(10) 0.0004(10) 0.0000(10)
O28 0.031(8) 0.021(7) 0.027(8) -0.001(6) 0.005(6) -0.004(6)
O29 0.039(9) 0.038(9) 0.031(9) -0.009(7) 0.008(7) 0.008(7)
O30 0.022(6) 0.026(6) 0.011(6) -0.005(5) 0.004(5) -0.002(5)
O31 0.046(9) 0.011(7) 0.018(7) 0.000(6) -0.015(6) -0.003(6)
O32 0.040(9) 0.036(8) 0.026(8) 0.007(7) 0.002(7) -0.002(7)
O33 0.039(8) 0.024(7) 0.015(7) 0.004(6) 0.005(6) -0.012(6)
O34 0.030(6) 0.022(6) 0.012(6) -0.005(5) 0.008(5) -0.002(5)
O35 0.058(10) 0.024(8) 0.030(9) -0.010(7) 0.006(7) -0.008(7)
O36 0.026(7) 0.030(8) 0.011(7) -0.006(6) 0.003(6) -0.005(6)
O37 0.039(7) 0.029(6) 0.016(6) -0.005(5) -0.010(5) -0.016(5)
O38 0.023(8) 0.042(9) 0.039(9) -0.002(7) 0.015(7) 0.001(6)
O39 0.025(7) 0.027(7) 0.014(7) 0.004(6) -0.002(6) -0.004(6)
O40 0.051(7) 0.028(6) 0.007(6) 0.003(5) 0.008(5) -0.009(6)
O41 0.009(7) 0.051(9) 0.020(8) 0.011(7) -0.001(6) 0.000(6)
O42 0.029(8) 0.018(7) 0.015(7) 0.001(6) 0.001(6) 0.006(6)
O43 0.020(7) 0.018(7) 0.012(7) 0.004(5) 0.012(5) -0.002(5)
O44 0.035(8) 0.029(8) 0.025(8) -0.009(6) 0.000(6) -0.002(6)
O45 0.033(8) 0.025(7) 0.014(7) 0.002(6) 0.011(6) -0.009(6)
O46 0.031(6) 0.044(7) 0.013(6) 0.007(5) 0.013(5) 0.011(5)
O47 0.032(8) 0.035(8) 0.021(8) 0.004(6) 0.014(6) 0.006(6)
O48 0.016(7) 0.035(8) 0.018(7) 0.008(6) 0.007(6) 0.001(6)
O49 0.016(6) 0.012(5) 0.018(6) 0.000(5) 0.010(5) 0.005(4)
O50 0.018(6) 0.038(6) 0.015(6) 0.012(5) 0.004(5) 0.001(5)
O51 0.050(10) 0.046(9) 0.022(8) 0.001(7) 0.020(7) 0.010(7)
O52 0.019(7) 0.028(7) 0.016(7) 0.009(6) 0.005(6) 0.002(6)
O53 0.020(7) 0.031(8) 0.028(8) 0.011(6) 0.012(6) 0.012(6)
O54 0.021(6) 0.027(6) 0.019(6) 0.004(5) 0.009(5) -0.007(5)
O55 0.045(9) 0.033(8) 0.020(8) 0.008(6) -0.005(7) -0.015(7)
O56 0.011(7) 0.027(7) 0.031(8) 0.013(6) 0.000(6) -0.003(5)
O57 0.031(6) 0.028(6) 0.013(6) 0.003(5) -0.002(5) 0.001(5)
O58 0.014(6) 0.012(5) 0.013(6) -0.002(5) 0.002(5) 0.006(4)
O59 0.039(8) 0.026(8) 0.009(7) 0.002(6) 0.009(6) 0.002(6)
O60 0.046(9) 0.027(8) 0.047(10) -0.019(7) 0.002(7) 0.008(7)
O61 0.023(8) 0.034(8) 0.023(8) -0.004(6) 0.002(6) -0.003(6)
O62 0.039(8) 0.030(8) 0.016(7) 0.008(6) -0.001(6) 0.009(6)
O63 0.030(8) 0.028(8) 0.010(7) 0.001(6) 0.003(6) 0.000(6)
O64 0.030(8) 0.044(9) 0.033(9) 0.014(7) -0.007(7) -0.001(7)
O65 0.018(7) 0.030(8) 0.024(8) -0.006(6) 0.013(6) 0.000(6)
O66 0.024(6) 0.030(6) 0.004(6) 0.003(5) 0.002(5) -0.001(5)
O67 0.043(9) 0.030(8) 0.026(8) -0.001(7) -0.003(7) -0.009(7)
O68 0.030(6) 0.034(6) 0.016(6) -0.003(5) 0.012(5) -0.005(5)
O69 0.045(9) 0.027(8) 0.006(7) 0.000(6) 0.009(6) -0.003(6)
O70 0.053(10) 0.030(9) 0.064(11) 0.015(8) 0.023(8) 0.003(7)
O71 0.046(9) 0.018(7) 0.014(7) 0.002(6) 0.010(6) -0.002(6)
O72 0.054(9) 0.017(7) 0.019(8) 0.009(6) 0.008(7) 0.007(6)
O73 0.024(7) 0.027(7) 0.012(7) 0.001(6) 0.011(6) -0.002(6)
O74 0.035(8) 0.025(8) 0.026(8) -0.003(6) -0.003(7) 0.004(6)
O75 0.016(3) 0.016(3) 0.015(3) 0.0003(10) 0.0010(10) 0.0002(10)
O76 0.034(6) 0.040(7) 0.005(6) -0.005(5) -0.002(5) -0.004(5)
O77 0.022(7) 0.036(8) 0.019(8) 0.009(6) -0.003(6) -0.002(6)
O78 0.040(9) 0.033(8) 0.029(8) -0.010(7) 0.020(7) -0.004(7)
C16 0.06(2) 0.07(2) 0.13(3) -0.061(16) 0.028(19) -0.009(16)
C17 0.08(2) 0.040(17) 0.09(2) -0.020(16) 0.011(19) 0.002(16)
C18 0.23(4) 0.08(2) 0.07(2) -0.036(19) -0.04(3) 0.09(3)
C24 0.12(3) 0.050(18) 0.07(2) 0.006(15) 0.006(18) 0.020(17)
C25 0.053(18) 0.059(19) 0.12(3) 0.007(19) 0.010(19) -0.005(14)
C27 0.09(2) 0.14(3) 0.05(2) -0.036(19) 0.012(17) 0.00(2)
C28 0.070(18) 0.049(16) 0.025(14) 0.007(12) 0.007(12) -0.008(13)
C29 0.054(17) 0.066(18) 0.038(16) 0.024(14) 0.013(13) 0.014(14)
C30 0.11(3) 0.13(3) 0.06(2) -0.040(19) -0.027(18) 0.08(2)
N11 0.094(19) 0.073(16) 0.076(18) -0.051(13) 0.032(14) -0.043(14)
N12 0.048(13) 0.084(16) 0.036(12) -0.019(11) -0.009(10) -0.018(12)
N13 0.067(14) 0.016(10) 0.083(16) 0.018(10) 0.037(12) 0.009(9)
N14 0.052(8) 0.052(8) 0.064(8) 0.011(6) 0.014(6) 0.001(6)
N15 0.098(18) 0.028(12) 0.078(17) 0.003(11) 0.040(14) 0.003(11)
N16 0.079(10) 0.052(9) 0.067(9) 0.011(8) 0.025(8) -0.001(8)
N17 0.040(12) 0.056(13) 0.070(16) 0.027(12) 0.032(11) 0.010(10)
N18 0.033(8) 0.043(8) 0.043(8) 0.000(7) 0.019(7) 0.004(7)
N19 0.021(10) 0.063(13) 0.030(11) -0.001(9) 0.014(8) 0.016(9)
N20 0.077(15) 0.065(14) 0.020(11) -0.005(10) 0.020(10) 0.008(12)
N22 0.065(14) 0.063(14) 0.055(14) -0.004(9) 0.000(9) 0.012(9)

loop_
_atom_type_symbol
_atom_type_description
_atom_type_scat_dispersion_real
_atom_type_scat_dispersion_imag
_atom_type_scat_source
C C 0.0033 0.0016 'International Tables Vol C Tables 4.2.6.8 and 6.1.1.4'
H H 0.0000 0.0000 'International Tables Vol C Tables 4.2.6.8 and 6.1.1.4'
N N 0.0061 0.0033 'International Tables Vol C Tables 4.2.6.8 and 6.1.1.4'
O O 0.0106 0.0060 'International Tables Vol C Tables 4.2.6.8 and 6.1.1.4'
Cu Cu 0.3201 1.2651 'International Tables Vol C Tables 4.2.6.8 and 6.1.1.4'
As As 0.0499 2.0058 'International Tables Vol C Tables 4.2.6.8 and 6.1.1.4'
Pr Pr -0.2180 2.8214 'International Tables Vol C Tables 4.2.6.8 and 6.1.1.4'
W W -0.8490 6.8722 'International Tables Vol C Tables 4.2.6.8 and 6.1.1.4'

loop_
_geom_angle_atom_site_label_1
_geom_angle_atom_site_label_2
_geom_angle_atom_site_label_3
_geom_angle
_geom_angle_site_symmetry_1
_geom_angle_site_symmetry_3
O48 Pr1 O24 72.8(4) . .
O48 Pr1 O27 132.5(4) . .
O24 Pr1 O27 70.4(4) . .
O48 Pr1 O42 70.7(4) . .
O24 Pr1 O42 77.7(4) . .
O27 Pr1 O42 72.9(3) . .
O48 Pr1 O56 75.3(4) . .
O24 Pr1 O56 137.3(4) . .
O27 Pr1 O56 150.4(4) . .
O42 Pr1 O56 117.0(4) . .
O48 Pr1 O36 146.6(4) . .
O24 Pr1 O36 116.1(4) . .
O27 Pr1 O36 78.1(3) . .
O42 Pr1 O36 141.1(4) . .
O56 Pr1 O36 78.6(4) . .
O48 Pr1 O61 114.2(4) . .
O24 Pr1 O61 146.0(4) . .
O27 Pr1 O61 83.3(4) . .
O42 Pr1 O61 74.1(4) . .
O56 Pr1 O61 73.9(4) . .
O36 Pr1 O61 77.3(4) . .
O48 Pr1 O39 78.1(4) . .
O24 Pr1 O39 74.1(4) . .
O27 Pr1 O39 118.1(4) . .
O42 Pr1 O39 142.8(4) . .
O56 Pr1 O39 72.2(4) . .
O36 Pr1 O39 74.4(4) . .
O61 Pr1 O39 139.2(4) . .
O1 W1 O2 102.5(6) . .
O1 W1 O3 101.5(6) . .
O2 W1 O3 90.2(5) . .
O1 W1 O6 100.8(6) . .
O2 W1 O6 91.6(5) . .
O3 W1 O6 156.7(5) . .
O1 W1 O5 101.9(5) . .
O2 W1 O5 155.6(5) . .
O3 W1 O5 85.5(5) . .
O6 W1 O5 83.3(5) . .
O1 W1 O4 172.6(5) . .
O2 W1 O4 72.5(4) . .
O3 W1 O4 73.5(4) . .
O6 W1 O4 85.0(4) . .
O5 W1 O4 83.2(4) . .
O7 W2 O9 102.9(6) . .
O7 W2 O6 101.9(6) . .
O9 W2 O6 90.9(6) . .
O7 W2 O10 101.5(6) . .
O9 W2 O10 89.8(5) . .
O6 W2 O10 155.8(5) . .
O7 W2 O11 101.5(5) . .
O9 W2 O11 155.6(5) . .
O6 W2 O11 82.7(5) . .
O10 W2 O11 86.7(5) . .
O7 W2 O8 171.7(5) . .
O9 W2 O8 72.6(4) . .
O6 W2 O8 85.3(4) . .
O10 W2 O8 71.9(4) . .
O11 W2 O8 83.4(4) . .
O12 W3 O11 103.0(6) . .
O12 W3 O5 102.9(6) . .
O11 W3 O5 86.9(5) . .
O12 W3 O15 101.3(6) . .
O11 W3 O15 88.3(5) . .
O5 W3 O15 155.7(5) . .
O12 W3 O13 100.7(6) . .
O11 W3 O13 156.3(5) . .
O5 W3 O13 87.7(5) . .
O15 W3 O13 87.2(5) . .
O12 W3 O14 170.5(5) . .
O11 W3 O14 84.0(4) . .
O5 W3 O14 83.7(4) . .
O15 W3 O14 72.1(5) . .
O13 W3 O14 72.5(4) . .
O16 W4 O17 104.9(5) . .
O16 W4 O18 100.8(6) . .
O17 W4 O18 87.0(5) . .
O16 W4 O19 100.3(6) . .
O17 W4 O19 93.2(5) . .
O18 W4 O19 158.1(5) . .
O16 W4 O15 100.7(6) . .
O17 W4 O15 154.2(5) . .
O18 W4 O15 85.2(5) . .
O19 W4 O15 85.2(5) . .
O16 W4 O14 169.7(5) . .
O17 W4 O14 83.5(4) . .
O18 W4 O14 85.3(5) . .
O19 W4 O14 73.0(4) . .
O15 W4 O14 71.3(4) . .
O20 W5 O22 98.7(6) . .
O20 W5 O21 101.3(5) . .
O22 W5 O21 90.3(5) . .
O20 W5 O10 102.5(5) . .
O22 W5 O10 87.4(5) . .
O21 W5 O10 156.2(5) . .
O20 W5 O18 102.7(6) . .
O22 W5 O18 158.5(5) . .
O21 W5 O18 87.2(5) . .
O10 W5 O18 86.3(5) . .
O20 W5 O8 169.9(5) . .
O22 W5 O8 72.3(4) . .
O21 W5 O8 83.5(4) . .
O10 W5 O8 73.2(4) . .
O18 W5 O8 86.2(5) . .
O23 W6 O24 106.1(5) . .
O23 W6 O25 103.9(5) . .
O24 W6 O25 91.9(5) . .
O23 W6 O22 99.1(5) . .
O24 W6 O22 93.3(5) . .
O25 W6 O22 154.0(5) . .
O23 W6 O9 96.3(5) . .
O24 W6 O9 157.6(5) . .
O25 W6 O9 83.2(5) . .
O22 W6 O9 82.4(5) . .
O23 W6 O8 163.4(5) . .
O24 W6 O8 87.8(4) . .
O25 W6 O8 84.3(4) . .
O22 W6 O8 70.5(4) . .
O9 W6 O8 70.0(4) . .
O26 W7 O27 104.8(6) . .
O26 W7 O25 104.6(6) . .
O27 W7 O25 95.4(5) . .
O26 W7 O28 100.6(6) . .
O27 W7 O28 88.2(5) . .
O25 W7 O28 152.7(5) . .
O26 W7 O2 97.1(6) . .
O27 W7 O2 157.0(5) . .
O25 W7 O2 85.6(5) . .
O28 W7 O2 80.9(5) . .
O26 W7 O4 163.4(5) . .
O27 W7 O4 88.4(4) . .
O25 W7 O4 83.7(4) . .
O28 W7 O4 69.3(4) . .
O2 W7 O4 68.8(4) . .
O29 W8 O28 101.8(6) . .
O29 W8 O30 101.9(5) . .
O28 W8 O30 93.1(5) . .
O29 W8 O3 99.8(5) . .
O28 W8 O3 88.0(5) . .
O30 W8 O3 157.5(5) . .
O29 W8 O31 100.5(6) . .
O28 W8 O31 157.5(5) . .
O30 W8 O31 85.1(5) . .
O3 W8 O31 85.4(5) . .
O29 W8 O4 171.8(5) . .
O28 W8 O4 73.0(4) . .
O30 W8 O4 84.9(4) . .
O3 W8 O4 73.9(4) . .
O31 W8 O4 84.4(4) . .
O32 W9 O33 104.3(5) . .
O32 W9 O31 103.8(5) . .
O33 W9 O31 87.9(5) . .
O32 W9 O19 99.4(6) . .
O33 W9 O19 89.5(5) . .
O31 W9 O19 156.6(5) . .
O32 W9 O13 100.5(5) . .
O33 W9 O13 155.2(5) . .
O31 W9 O13 87.9(5) . .
O19 W9 O13 84.8(5) . .
O32 W9 O14 169.3(5) . .
O33 W9 O14 82.9(4) . .
O31 W9 O14 84.2(4) . .
O19 W9 O14 72.4(4) . .
O13 W9 O14 72.4(4) . .
O35 W10 O36 103.2(6) . .
O35 W10 O37 99.0(5) . .
O36 W10 O37 94.3(5) . .
O35 W10 O30 102.8(5) . .
O36 W10 O30 94.0(5) . .
O37 W10 O30 154.2(5) . .
O35 W10 O33 92.9(5) . .
O36 W10 O33 163.7(5) . .
O37 W10 O33 84.9(5) . .
O30 W10 O33 80.4(5) . .
O35 W10 O34 170.2(5) . .
O36 W10 O34 82.6(5) . .
O37 W10 O34 72.4(4) . .
O30 W10 O34 84.5(4) . .
O33 W10 O34 81.7(4) . .
O38 W11 O39 101.4(6) . .
O38 W11 O21 103.0(5) . .
O39 W11 O21 94.3(5) . .
O38 W11 O37 100.1(5) . .
O39 W11 O37 95.2(5) . .
O21 W11 O37 152.7(5) . .
O38 W11 O17 97.2(5) . .
O39 W11 O17 161.4(5) . .
O21 W11 O17 79.7(5) . .
O37 W11 O17 83.3(5) . .
O38 W11 O34 171.5(5) . .
O39 W11 O34 81.7(5) . .
O21 W11 O34 84.5(4) . .
O37 W11 O34 71.6(4) . .
O17 W11 O34 80.2(4) . .
O40 W12 O42 104.6(5) . .
O40 W12 O45 104.1(5) . .
O42 W12 O45 93.1(5) . .
O40 W12 O41 100.2(5) . .
O42 W12 O41 92.6(5) . .
O45 W12 O41 152.8(5) . .
O40 W12 O44 96.0(5) . .
O42 W12 O44 159.4(5) . .
O45 W12 O44 82.8(5) . .
O41 W12 O44 82.6(5) . .
O40 W12 O43 163.5(5) . .
O42 W12 O43 89.9(4) . .
O45 W12 O43 82.5(4) . .
O41 W12 O43 70.8(4) . .
O44 W12 O43 69.5(4) . .
O46 W13 O48 104.7(6) . .
O46 W13 O45 103.8(5) . .
O48 W13 O45 94.4(5) . .
O46 W13 O50 100.9(5) . .
O48 W13 O50 89.3(5) . .
O45 W13 O50 153.1(5) . .
O46 W13 O47 98.0(5) . .
O48 W13 O47 156.9(5) . .
O45 W13 O47 83.8(5) . .
O50 W13 O47 82.5(5) . .
O46 W13 O49 165.9(5) . .
O48 W13 O49 86.7(4) . .
O45 W13 O49 83.1(4) . .
O50 W13 O49 70.5(4) . .
O47 W13 O49 70.2(4) . .
O51 W14 O50 99.1(5) . .
O51 W14 O54 102.3(6) . .
O50 W14 O54 91.0(5) . .
O51 W14 O53 101.2(5) . .
O50 W14 O53 86.9(5) . .
O54 W14 O53 156.5(5) . .
O51 W14 O52 102.3(5) . .
O50 W14 O52 158.5(5) . .
O54 W14 O52 86.4(5) . .
O53 W14 O52 87.1(5) . .
O51 W14 O49 170.4(5) . .
O50 W14 O49 72.9(4) . .
O54 W14 O49 83.5(4) . .
O53 W14 O49 73.5(4) . .
O52 W14 O49 85.6(4) . .
O55 W15 O56 100.0(5) . .
O55 W15 O59 103.4(6) . .
O56 W15 O59 93.1(5) . .
O55 W15 O54 100.8(5) . .
O56 W15 O54 93.0(5) . .
O59 W15 O54 153.6(5) . .
O55 W15 O57 98.3(5) . .
O56 W15 O57 161.6(5) . .
O59 W15 O57 84.9(5) . .
O54 W15 O57 81.3(5) . .
O55 W15 O58 175.0(5) . .
O56 W15 O58 81.2(4) . .
O59 W15 O58 71.7(4) . .
O54 W15 O58 83.9(4) . .
O57 W15 O58 80.8(4) . .
O60 W16 O61 101.4(6) . .
O60 W16 O59 100.6(5) . .
O61 W16 O59 95.2(5) . .
O60 W16 O63 102.3(5) . .
O61 W16 O63 94.2(5) . .
O59 W16 O63 152.9(5) . .
O60 W16 O62 96.1(6) . .
O61 W16 O62 162.1(5) . .
O59 W16 O62 84.8(5) . .
O63 W16 O62 78.6(5) . .
O60 W16 O58 172.2(5) . .
O61 W16 O58 81.4(5) . .
O59 W16 O58 71.8(4) . .
O63 W16 O58 84.6(4) . .
O62 W16 O58 81.6(4) . .
O64 W17 O63 103.2(6) . .
O64 W17 O41 101.9(5) . .
O63 W17 O41 92.8(5) . .
O64 W17 O66 100.9(5) . .
O63 W17 O66 85.6(5) . .
O41 W17 O66 156.9(5) . .
O64 W17 O65 100.3(5) . .
O63 W17 O65 156.1(5) . .
O41 W17 O65 86.9(5) . .
O66 W17 O65 85.5(5) . .
O64 W17 O43 171.1(5) . .
O63 W17 O43 84.4(4) . .
O41 W17 O43 72.9(4) . .
O66 W17 O43 84.0(4) . .
O65 W17 O43 72.6(4) . .
O67 W18 O44 103.1(5) . .
O67 W18 O68 102.4(5) . .
O44 W18 O68 154.5(5) . .
O67 W18 O65 101.6(6) . .
O44 W18 O65 89.4(5) . .
O68 W18 O65 87.0(5) . .
O67 W18 O69 102.7(6) . .
O44 W18 O69 89.7(5) . .
O68 W18 O69 83.2(5) . .
O65 W18 O69 155.2(5) . .
O67 W18 O43 171.0(5) . .
O44 W18 O43 71.9(4) . .
O68 W18 O43 83.1(4) . .
O65 W18 O43 71.3(4) . .
O69 W18 O43 85.0(4) . .
O70 W19 O47 103.6(6) . .
O70 W19 O69 102.0(6) . .
O47 W19 O69 91.2(5) . .
O70 W19 O71 101.3(6) . .
O47 W19 O71 155.1(5) . .
O69 W19 O71 82.9(5) . .
O70 W19 O53 101.6(6) . .
O47 W19 O53 89.2(5) . .
O69 W19 O53 155.5(5) . .
O71 W19 O53 86.6(5) . .
O70 W19 O49 172.2(5) . .
O47 W19 O49 72.7(5) . .
O69 W19 O49 85.0(4) . .
O71 W19 O49 82.7(4) . .
O53 W19 O49 71.8(4) . .
O72 W20 O71 102.3(5) . .
O72 W20 O74 100.6(5) . .
O71 W20 O74 89.4(5) . .
O72 W20 O73 102.2(5) . .
O71 W20 O73 155.5(5) . .
O74 W20 O73 87.8(5) . .
O72 W20 O68 103.1(5) . .
O71 W20 O68 85.0(5) . .
O74 W20 O68 156.3(5) . .
O73 W20 O68 87.9(5) . .
O72 W20 O75 170.8(5) . .
O71 W20 O75 84.3(4) . .
O74 W20 O75 72.9(4) . .
O73 W20 O75 71.6(4) . .
O68 W20 O75 83.6(4) . .
O76 W21 O57 104.7(5) . .
O76 W21 O52 102.2(5) . .
O57 W21 O52 88.2(5) . .
O76 W21 O77 99.5(5) . .
O57 W21 O77 91.3(5) . .
O52 W21 O77 157.7(5) . .
O76 W21 O74 100.3(5) . .
O57 W21 O74 155.0(5) . .
O52 W21 O74 86.1(5) . .
O77 W21 O74 85.0(5) . .
O76 W21 O75 169.2(5) . .
O57 W21 O75 83.2(4) . .
O52 W21 O75 85.1(4) . .
O77 W21 O75 72.7(4) . .
O74 W21 O75 72.1(4) . .
O78 W22 O62 104.3(6) . .
O78 W22 O66 102.4(5) . .
O62 W22 O66 88.3(5) . .
O78 W22 O77 99.8(5) . .
O62 W22 O77 91.9(5) . .
O66 W22 O77 157.1(5) . .
O78 W22 O73 99.8(5) . .
O62 W22 O73 155.9(5) . .
O66 W22 O73 86.3(5) . .
O77 W22 O73 84.3(5) . .
O78 W22 O75 168.6(5) . .
O62 W22 O75 85.0(5) . .
O66 W22 O75 84.4(4) . .
O77 W22 O75 72.9(4) . .
O73 W22 O75 71.2(4) . .
O34 As1 O4 112.3(5) . .
O34 As1 O14 112.0(5) . .
O4 As1 O14 107.1(5) . .
O34 As1 O8 111.1(5) . .
O4 As1 O8 106.5(5) . .
O14 As1 O8 107.5(5) . .
O58 As2 O43 112.0(5) . .
O58 As2 O49 112.5(5) . .
O43 As2 O49 107.8(5) . .
O58 As2 O75 111.1(5) . .
O43 As2 O75 106.0(5) . .
O49 As2 O75 107.1(5) . .
N1 Cu1 N4 177.5 . .
N1 Cu1 N2 84.8 . .
N4 Cu1 N2 97.5 . .
N1 Cu1 N3 93.1 . .
N4 Cu1 N3 84.6 . .
N2 Cu1 N3 176.3 . .
C2 C1 N1 107.3 . .
C2 C1 H1A 110.2 . .
N1 C1 H1A 110.2 . .
C2 C1 H1B 110.2 . .
N1 C1 H1B 110.2 . .
H1A C1 H1B 108.5 . .
N2 C2 C1 114.7 . .
N2 C2 C3 122.1 . .
C1 C2 C3 108.6 . .
N2 C2 H2A 102.9 . .
C1 C2 H2A 102.9 . .
C3 C2 H2A 102.9 . .
C2 C3 H3C 109.5 . .
C2 C3 H3D 109.5 . .
H3C C3 H3D 109.5 . .
C2 C3 H3E 109.5 . .
H3C C3 H3E 109.5 . .
H3D C3 H3E 109.5 . .
C5 C4 N3 120.7 . .
C5 C4 H4A 107.2 . .
N3 C4 H4A 107.2 . .
C5 C4 H4B 107.2 . .
N3 C4 H4B 107.2 . .
H4A C4 H4B 106.8 . .
C4 C5 N4 112.6 . .
C4 C5 C6 124.4 . .
N4 C5 C6 123.0 . .
C4 C5 H5A 91.0 . .
N4 C5 H5A 91.0 . .
C6 C5 H5A 91.0 . .
C5 C6 H6C 109.5 . .
C5 C6 H6D 109.5 . .
H6C C6 H6D 109.5 . .
C5 C6 H6E 109.5 . .
H6C C6 H6E 109.5 . .
H6D C6 H6E 109.5 . .
C1 N1 Cu1 113.9 . .
C1 N1 H1C 108.8 . .
Cu1 N1 H1C 108.8 . .
C1 N1 H1D 108.8 . .
Cu1 N1 H1D 108.8 . .
H1C N1 H1D 107.7 . .
C2 N2 Cu1 109.6 . .
C2 N2 H2B 109.8 . .
Cu1 N2 H2B 109.8 . .
C2 N2 H2C 109.8 . .
Cu1 N2 H2C 109.8 . .
H2B N2 H2C 108.2 . .
C4 N3 Cu1 107.9 . .
C4 N3 H3A 110.1 . .
Cu1 N3 H3A 110.1 . .
C4 N3 H3B 110.1 . .
Cu1 N3 H3B 110.1 . .
H3A N3 H3B 108.4 . .
C5 N4 Cu1 113.8 . .
C5 N4 H4C 108.8 . .
Cu1 N4 H4C 108.8 . .
C5 N4 H4D 108.8 . .
Cu1 N4 H4D 108.8 . .
H4C N4 H4D 107.7 . .
N5 Cu2 N8 96.4 . .
N5 Cu2 N7 178.5 . .
N8 Cu2 N7 84.7 . .
N5 Cu2 N6 82.8 . .
N8 Cu2 N6 176.2 . .
N7 Cu2 N6 96.1 . .
N5 Cu2 O55 84.6(4) . .
N8 Cu2 O55 91.1(4) . .
N7 Cu2 O55 96.4(4) . .
N6 Cu2 O55 92.5(4) . .
N5 C7 C8 106.4 . .
N5 C7 H7A 110.4 . .
C8 C7 H7A 110.4 . .
N5 C7 H7B 110.4 . .
C8 C7 H7B 110.4 . .
H7A C7 H7B 108.6 . .
N6 C8 C7 111.6 . .
N6 C8 C9 110.9 . .
C7 C8 C9 106.2 . .
N6 C8 H8A 109.4 . .
C7 C8 H8A 109.4 . .
C9 C8 H8A 109.4 . .
C8 C9 H9C 109.5 . .
C8 C9 H9D 109.5 . .
H9C C9 H9D 109.5 . .
C8 C9 H9E 109.5 . .
H9C C9 H9E 109.5 . .
H9D C9 H9E 109.5 . .
C11 C10 N7 110.6 . .
C11 C10 H10A 109.5 . .
N7 C10 H10A 109.5 . .
C11 C10 H10B 109.5 . .
N7 C10 H10B 109.5 . .
H10A C10 H10B 108.1 . .
N8 C11 C12 125.4 . .
N8 C11 C10 118.2 . .
C12 C11 C10 116.4 . .
N8 C11 H11A 90.2 . .
C12 C11 H11A 90.2 . .
C10 C11 H11A 90.2 . .
C11 C12 H12C 109.5 . .
C11 C12 H12D 109.5 . .
H12C C12 H12D 109.5 . .
C11 C12 H12E 109.5 . .
H12C C12 H12E 109.5 . .
H12D C12 H12E 109.5 . .
C7 N5 Cu2 109.8 . .
C7 N5 H5B 109.7 . .
Cu2 N5 H5B 109.7 . .
C7 N5 H5C 109.7 . .
Cu2 N5 H5C 109.7 . .
H5B N5 H5C 108.2 . .
C8 N6 Cu2 110.4 . .
C8 N6 H6A 109.6 . .
Cu2 N6 H6A 109.6 . .
C8 N6 H6B 109.6 . .
Cu2 N6 H6B 109.6 . .
H6A N6 H6B 108.1 . .
C10 N7 Cu2 112.6 . .
C10 N7 H7C 109.1 . .
Cu2 N7 H7C 109.1 . .
C10 N7 H7D 109.1 . .
Cu2 N7 H7D 109.1 . .
H7C N7 H7D 107.8 . .
C11 N8 Cu2 112.6 . .
C11 N8 H8B 109.1 . .
Cu2 N8 H8B 109.1 . .
C11 N8 H8C 109.1 . .
Cu2 N8 H8C 109.1 . .
H8B N8 H8C 107.8 . .
N12 Cu3 N9 175.1(8) . .
N12 Cu3 N11 83.7(9) . .
N9 Cu3 N11 99.2(9) . .
N12 Cu3 N10 87.9(8) . .
N9 Cu3 N10 89.2(7) . .
N11 Cu3 N10 171.4(9) . .
N12 Cu3 O40 95.9(6) . .
N9 Cu3 O40 87.8(7) . .
N11 Cu3 O40 94.7(6) . .
N10 Cu3 O40 84.1(6) . .
N14 Cu4 N16 170.7(8) . .
N14 Cu4 N15 95.4(8) . .
N16 Cu4 N15 82.9(8) . .
N14 Cu4 N13 84.5(7) . .
N16 Cu4 N13 96.9(8) . .
N15 Cu4 N13 177.6(8) . .
N14 Cu4 O2W 93.5(7) . .
N16 Cu4 O2W 95.7(8) . .
N15 Cu4 O2W 96.4(7) . .
N13 Cu4 O2W 86.0(7) . .
N19 Cu5 N18 96.4(7) . .
N19 Cu5 N20 84.5(7) . .
N18 Cu5 N20 170.6(7) . .
N19 Cu5 N17 168.6(7) . .
N18 Cu5 N17 84.5(7) . .
N20 Cu5 N17 96.5(8) . .
N19 Cu5 O46 87.5(5) . .
N18 Cu5 O46 91.9(5) . .
N20 Cu5 O46 97.6(6) . .
N17 Cu5 O46 81.1(6) . .
N21 Cu6 N22 84.3(14) . .
N21 Cu6 O4W 98.7(15) . .
N22 Cu6 O4W 174.6(16) . .
N21 Cu6 Cu6 161.8(10) . 3_756
N22 Cu6 Cu6 113.9(11) . 3_756
O4W Cu6 Cu6 63.1(12) . 3_756
N21 Cu6 O4W 141.6(12) . 3_756
N22 Cu6 O4W 57.6(11) . 3_756
O4W Cu6 O4W 119.7(8) . 3_756
Cu6 Cu6 O4W 56.5(6) 3_756 3_756
N21 Cu6 O3W 87.1(11) . .
N22 Cu6 O3W 91.8(12) . .
O4W Cu6 O3W 92.9(13) . .
Cu6 Cu6 O3W 92.3(7) 3_756 .
O4W Cu6 O3W 89.5(12) 3_756 .
Cu6 O4W Cu6 60.3(8) . 3_756
W1 O2 W7 126.8(6) . .
W1 O3 W8 121.2(6) . .
As1 O4 W8 122.6(5) . .
As1 O4 W1 127.1(6) . .
W8 O4 W1 91.1(4) . .
As1 O4 W7 122.1(5) . .
W8 O4 W7 92.4(4) . .
W1 O4 W7 91.9(4) . .
W3 O5 W1 151.4(7) . .
W2 O6 W1 154.8(7) . .
As1 O8 W5 122.6(6) . .
As1 O8 W6 122.4(6) . .
W5 O8 W6 92.8(4) . .
As1 O8 W2 125.8(6) . .
W5 O8 W2 90.9(4) . .
W6 O8 W2 93.3(4) . .
W2 O9 W6 124.1(6) . .
W2 O10 W5 123.9(6) . .
W3 O11 W2 153.5(7) . .
W3 O13 W9 122.9(6) . .
As1 O14 W4 122.1(6) . .
As1 O14 W9 122.3(6) . .
W4 O14 W9 91.5(4) . .
As1 O14 W3 126.8(6) . .
W4 O14 W3 92.6(4) . .
W9 O14 W3 92.2(4) . .
W3 O15 W4 123.9(6) . .
W4 O17 W11 156.7(7) . .
W4 O18 W5 146.9(7) . .
W4 O19 W9 122.9(6) . .
W5 O21 W11 156.4(6) . .
W5 O22 W6 124.3(6) . .
W6 O24 Pr1 158.9(6) . .
W6 O25 W7 143.6(6) . .
W7 O27 Pr1 155.0(6) . .
W8 O28 W7 125.1(6) . .
W8 O30 W10 156.1(6) . .
W9 O31 W8 150.0(6) . .
W9 O33 W10 154.0(7) . .
As1 O34 W10 124.5(6) . .
As1 O34 W11 125.0(6) . .
W10 O34 W11 93.3(4) . .
W10 O36 Pr1 134.6(6) . .
W10 O37 W11 121.2(5) . .
W11 O39 Pr1 135.2(6) . .
W12 O40 Cu3 138.6(6) . .
W17 O41 W12 123.8(5) . .
W12 O42 Pr1 156.5(6) . .
As2 O43 W17 123.9(6) . .
As2 O43 W12 120.7(5) . .
W17 O43 W12 92.1(4) . .
As2 O43 W18 126.2(6) . .
W17 O43 W18 91.6(4) . .
W12 O43 W18 93.1(4) . .
W18 O44 W12 125.5(6) . .
W13 O45 W12 144.5(6) . .
W13 O46 Cu5 141.2(6) . .
W19 O47 W13 124.3(6) . .
W13 O48 Pr1 155.1(6) . .
As2 O49 W14 123.0(5) . .
As2 O49 W13 120.8(5) . .
W14 O49 W13 92.9(4) . .
As2 O49 W19 126.6(6) . .
W14 O49 W19 91.8(3) . .
W13 O49 W19 92.8(4) . .
W14 O50 W13 123.5(6) . .
W21 O52 W14 147.9(6) . .
W14 O53 W19 122.8(6) . .
W14 O54 W15 156.2(6) . .
W15 O55 Cu2 123.7(6) . .
W15 O56 Pr1 136.7(6) . .
W21 O57 W15 154.8(7) . .
As2 O58 W16 126.0(6) . .
As2 O58 W15 124.8(5) . .
W16 O58 W15 93.1(4) . .
W15 O59 W16 122.3(6) . .
W16 O61 Pr1 136.3(6) . .
W22 O62 W16 153.7(7) . .
W17 O63 W16 157.7(6) . .
W18 O65 W17 124.3(6) . .
W22 O66 W17 148.6(6) . .
W18 O68 W20 153.1(7) . .
W19 O69 W18 155.5(6) . .
W20 O71 W19 153.5(7) . .
W20 O73 W22 124.0(6) . .
W20 O74 W21 122.7(6) . .
As2 O75 W22 122.2(5) . .
As2 O75 W21 121.7(5) . .
W22 O75 W21 91.9(4) . .
As2 O75 W20 126.6(5) . .
W22 O75 W20 93.2(4) . .
W21 O75 W20 92.3(4) . .
W21 O77 W22 122.3(6) . .
C14 C13 N9 120.1(17) . .
C14 C13 H13A 107.3 . .
N9 C13 H13A 107.3 . .
C14 C13 H13B 107.3 . .
N9 C13 H13B 107.3 . .
H13A C13 H13B 106.9 . .
N10 C14 C13 99.2(17) . .
N10 C14 C15 112.7(17) . .
C13 C14 C15 124.4(19) . .
N10 C14 H14A 106.4 . .
C13 C14 H14A 106.4 . .
C15 C14 H14A 106.4 . .
C14 C15 H15C 109.5 . .
C14 C15 H15D 109.5 . .
H15C C15 H15D 109.5 . .
C14 C15 H15E 109.5 . .
H15C C15 H15E 109.5 . .
H15D C15 H15E 109.5 . .
N11 C16 C17 114(3) . .
N11 C16 H16A 108.7 . .
C17 C16 H16A 108.7 . .
N11 C16 H16B 108.7 . .
C17 C16 H16B 108.7 . .
H16A C16 H16B 107.6 . .
C16 C17 C18 116(3) . .
C16 C17 N12 107(2) . .
C18 C17 N12 117(3) . .
C16 C17 H17A 105.4 . .
C18 C17 H17A 105.4 . .
N12 C17 H17A 105.4 . .
C17 C18 H18C 109.5 . .
C17 C18 H18D 109.5 . .
H18C C18 H18D 109.5 . .
C17 C18 H18E 109.5 . .
H18C C18 H18E 109.5 . .
H18D C18 H18E 109.5 . .
N13 C19 C20 112(2) . .
N13 C19 H19A 109.2 . .
C20 C19 H19A 109.2 . .
N13 C19 H19B 109.2 . .
C20 C19 H19B 109.2 . .
H19A C19 H19B 107.9 . .
N14 C20 C21 109(2) . .
N14 C20 C19 107(2) . .
C21 C20 C19 115(2) . .
N14 C20 H20A 108.7 . .
C21 C20 H20A 108.7 . .
C19 C20 H20A 108.7 . .
C20 C21 H21C 109.5 . .
C20 C21 H21D 109.5 . .
H21C C21 H21D 109.5 . .
C20 C21 H21E 109.5 . .
H21C C21 H21E 109.5 . .
H21D C21 H21E 109.5 . .
N15 C22 C23 109(2) . .
N15 C22 H22A 109.8 . .
C23 C22 H22A 109.8 . .
N15 C22 H22B 109.8 . .
C23 C22 H22B 109.8 . .
H22A C22 H22B 108.3 . .
N16 C23 C22 105(2) . .
N16 C23 C24 116(2) . .
C22 C23 C24 113(2) . .
N16 C23 H23A 107.7 . .
C22 C23 H23A 107.7 . .
C24 C23 H23A 107.7 . .
C23 C24 H24A 109.5 . .
C23 C24 H24B 109.5 . .
H24A C24 H24B 109.5 . .
C23 C24 H24C 109.5 . .
H24A C24 H24C 109.5 . .
H24B C24 H24C 109.5 . .
C26 C25 N17 116(2) . .
C26 C25 H25A 108.4 . .
N17 C25 H25A 108.4 . .
C26 C25 H25B 108.4 . .
N17 C25 H25B 108.4 . .
H25A C25 H25B 107.4 . .
C25 C26 N18 111(2) . .
C25 C26 C27 118(3) . .
N18 C26 C27 118(3) . .
C25 C26 H26A 102.1 . .
N18 C26 H26A 102.1 . .
C27 C26 H26A 102.1 . .
C26 C27 H27A 109.5 . .
C26 C27 H27B 109.5 . .
H27A C27 H27B 109.5 . .
C26 C27 H27C 109.5 . .
H27A C27 H27C 109.5 . .
H27B C27 H27C 109.5 . .
C29 C28 N19 107.7(18) . .
C29 C28 H28A 110.2 . .
N19 C28 H28A 110.2 . .
C29 C28 H28B 110.2 . .
N19 C28 H28B 110.2 . .
H28A C28 H28B 108.5 . .
C28 C29 N20 110(2) . .
C28 C29 C30 111(2) . .
N20 C29 C30 110(2) . .
C28 C29 H29A 108.6 . .
N20 C29 H29A 108.6 . .
C30 C29 H29A 108.6 . .
C29 C30 H30A 109.5 . .
C29 C30 H30B 109.5 . .
H30A C30 H30B 109.5 . .
C29 C30 H30C 109.5 . .
H30A C30 H30C 109.5 . .
H30B C30 H30C 109.5 . .
N21 C31 C32 86(3) . .
N21 C31 H31A 114.3 . .
C32 C31 H31A 114.3 . .
N21 C31 H31B 114.3 . .
C32 C31 H31B 114.3 . .
H31A C31 H31B 111.5 . .
C33 C32 N22 107(4) . .
C33 C32 C31 120(4) . .
N22 C32 C31 117(4) . .
C33 C32 H32A 103.3 . .
N22 C32 H32A 103.3 . .
C31 C32 H32A 103.3 . .
C32 C33 H33A 109.5 . .
C32 C33 H33B 109.5 . .
H33A C33 H33B 109.5 . .
C32 C33 H33C 109.5 . .
H33A C33 H33C 109.5 . .
H33B C33 H33C 109.5 . .
C13 N9 Cu3 97.9(13) . .
C13 N9 H9A 112.2 . .
Cu3 N9 H9A 112.2 . .
C13 N9 H9B 112.2 . .
Cu3 N9 H9B 112.2 . .
H9A N9 H9B 109.8 . .
C14 N10 Cu3 104.8(11) . .
C14 N10 H10C 110.8 . .
Cu3 N10 H10C 110.8 . .
C14 N10 H10D 110.8 . .
Cu3 N10 H10D 110.8 . .
H10C N10 H10D 108.9 . .
C16 N11 Cu3 108.5(18) . .
C16 N11 H11B 110.0 . .
Cu3 N11 H11B 110.0 . .
C16 N11 H11C 110.0 . .
Cu3 N11 H11C 110.0 . .
H11B N11 H11C 108.4 . .
C17 N12 Cu3 112.8(16) . .
C17 N12 H12A 109.0 . .
Cu3 N12 H12A 109.0 . .
C17 N12 H12B 109.0 . .
Cu3 N12 H12B 109.0 . .
H12A N12 H12B 107.8 . .
C19 N13 Cu4 108.9(14) . .
C19 N13 H13C 109.9 . .
Cu4 N13 H13C 109.9 . .
C19 N13 H13D 109.9 . .
Cu4 N13 H13D 109.9 . .
H13C N13 H13D 108.3 . .
C20 N14 Cu4 110.0(13) . .
C20 N14 H14B 109.7 . .
Cu4 N14 H14B 109.7 . .
C20 N14 H14C 109.7 . .
Cu4 N14 H14C 109.7 . .
H14B N14 H14C 108.2 . .
C22 N15 Cu4 110.6(15) . .
C22 N15 H15A 109.5 . .
Cu4 N15 H15A 109.5 . .
C22 N15 H15B 109.5 . .
Cu4 N15 H15B 109.5 . .
H15A N15 H15B 108.1 . .
C23 N16 Cu4 107.9(15) . .
C23 N16 H16C 110.1 . .
Cu4 N16 H16C 110.1 . .
C23 N16 H16D 110.1 . .
Cu4 N16 H16D 110.1 . .
H16C N16 H16D 108.4 . .
C25 N17 Cu5 108.4(14) . .
C25 N17 H17B 110.0 . .
Cu5 N17 H17B 110.0 . .
C25 N17 H17C 110.0 . .
Cu5 N17 H17C 110.0 . .
H17B N17 H17C 108.4 . .
C26 N18 Cu5 110.2(16) . .
C26 N18 H18A 109.6 . .
Cu5 N18 H18A 109.6 . .
C26 N18 H18B 109.6 . .
Cu5 N18 H18B 109.6 . .
H18A N18 H18B 108.1 . .
C28 N19 Cu5 110.5(12) . .
C28 N19 H19C 109.5 . .
Cu5 N19 H19C 109.5 . .
C28 N19 H19D 109.5 . .
Cu5 N19 H19D 109.5 . .
H19C N19 H19D 108.1 . .
C29 N20 Cu5 104.9(13) . .
C29 N20 H20B 110.8 . .
Cu5 N20 H20B 110.8 . .
C29 N20 H20C 110.8 . .
Cu5 N20 H20C 110.8 . .
H20B N20 H20C 108.8 . .
C31 N21 Cu6 121(3) . .
C31 N21 H21A 107.1 . .
Cu6 N21 H21A 107.1 . .
C31 N21 H21B 107.1 . .
Cu6 N21 H21B 107.1 . .
H21A N21 H21B 106.8 . .
C32 N22 Cu6 97(3) . .
C32 N22 H22C 112.3 . .
Cu6 N22 H22C 112.3 . .
C32 N22 H22D 112.3 . .
Cu6 N22 H22D 112.3 . .
H22C N22 H22D 109.9 . .

loop_
_geom_bond_atom_site_label_1
_geom_bond_atom_site_label_2
_geom_bond_distance
_geom_bond_site_symmetry_2
Pr1 O48 2.432(12) .
Pr1 O24 2.442(12) .
Pr1 O27 2.443(10) .
Pr1 O42 2.449(11) .
Pr1 O56 2.455(11) .
Pr1 O36 2.493(11) .
Pr1 O61 2.498(12) .
Pr1 O39 2.517(12) .
W1 O1 1.742(11) .
W1 O2 1.842(13) .
W1 O3 1.933(12) .
W1 O6 1.947(13) .
W1 O5 1.974(12) .
W1 O4 2.395(10) .
W2 O7 1.714(13) .
W2 O9 1.860(12) .
W2 O6 1.893(12) .
W2 O10 1.919(12) .
W2 O11 1.969(12) .
W2 O8 2.411(10) .
W3 O12 1.728(12) .
W3 O11 1.862(12) .
W3 O5 1.880(12) .
W3 O15 1.905(12) .
W3 O13 1.943(11) .
W3 O14 2.383(11) .
W4 O16 1.694(13) .
W4 O17 1.834(11) .
W4 O18 1.913(11) .
W4 O19 1.923(12) .
W4 O15 1.983(12) .
W4 O14 2.364(11) .
W5 O20 1.686(13) .
W5 O22 1.894(12) .
W5 O21 1.915(11) .
W5 O10 1.926(11) .
W5 O18 1.952(11) .
W5 O8 2.352(12) .
W6 O23 1.685(12) .
W6 O24 1.768(11) .
W6 O25 1.916(12) .
W6 O22 1.976(12) .
W6 O9 2.080(11) .
W6 O8 2.375(11) .
W7 O26 1.702(13) .
W7 O27 1.757(10) .
W7 O25 1.929(12) .
W7 O28 2.011(11) .
W7 O2 2.037(11) .
W7 O4 2.430(11) .
W8 O29 1.694(12) .
W8 O28 1.879(11) .
W8 O30 1.892(11) .
W8 O3 1.961(11) .
W8 O31 1.965(12) .
W8 O4 2.355(11) .
W9 O32 1.697(12) .
W9 O33 1.844(11) .
W9 O31 1.867(12) .
W9 O19 1.939(13) .
W9 O13 1.960(12) .
W9 O14 2.375(11) .
W10 O35 1.738(12) .
W10 O36 1.776(12) .
W10 O37 1.920(12) .
W10 O30 1.962(11) .
W10 O33 2.053(11) .
W10 O34 2.321(11) .
W11 O38 1.694(12) .
W11 O39 1.771(11) .
W11 O21 1.919(12) .
W11 O37 1.960(12) .
W11 O17 2.058(11) .
W11 O34 2.326(11) .
W12 O40 1.719(11) .
W12 O42 1.759(11) .
W12 O45 1.927(12) .
W12 O41 1.955(12) .
W12 O44 2.050(12) .
W12 O43 2.398(11) .
W13 O46 1.709(12) .
W13 O48 1.734(12) .
W13 O45 1.897(12) .
W13 O50 1.996(11) .
W13 O47 2.060(12) .
W13 O49 2.371(11) .
W14 O51 1.695(13) .
W14 O50 1.881(11) .
W14 O54 1.898(12) .
W14 O53 1.934(12) .
W14 O52 1.935(11) .
W14 O49 2.342(10) .
W15 O55 1.735(11) .
W15 O56 1.797(11) .
W15 O59 1.916(12) .
W15 O54 1.951(12) .
W15 O57 2.045(11) .
W15 O58 2.315(10) .
W16 O60 1.700(12) .
W16 O61 1.769(12) .
W16 O59 1.918(12) .
W16 O63 1.958(11) .
W16 O62 2.078(12) .
W16 O58 2.309(10) .
W17 O64 1.693(12) .
W17 O63 1.888(11) .
W17 O41 1.912(12) .
W17 O66 1.935(10) .
W17 O65 1.936(11) .
W17 O43 2.340(11) .
W18 O67 1.692(12) .
W18 O44 1.874(12) .
W18 O68 1.913(11) .
W18 O65 1.918(11) .
W18 O69 1.925(12) .
W18 O43 2.411(11) .
W19 O70 1.722(13) .
W19 O47 1.852(12) .
W19 O69 1.902(12) .
W19 O71 1.930(11) .
W19 O53 1.949(12) .
W19 O49 2.405(10) .
W20 O72 1.720(11) .
W20 O71 1.915(12) .
W20 O74 1.917(11) .
W20 O73 1.919(11) .
W20 O68 1.923(12) .
W20 O75 2.369(10) .
W21 O76 1.729(11) .
W21 O57 1.819(11) .
W21 O52 1.929(12) .
W21 O77 1.932(12) .
W21 O74 1.973(12) .
W21 O75 2.367(10) .
W22 O78 1.733(12) .
W22 O62 1.833(12) .
W22 O66 1.897(10) .
W22 O77 1.940(11) .
W22 O73 1.966(11) .
W22 O75 2.354(11) .
As1 O34 1.650(11) .
As1 O4 1.656(11) .
As1 O14 1.665(11) .
As1 O8 1.679(11) .
As2 O58 1.646(10) .
As2 O43 1.668(11) .
As2 O49 1.676(10) .
As2 O75 1.680(11) .
Cu1 N1 1.924(4) .
Cu1 N4 1.940(4) .
Cu1 N2 1.991(4) .
Cu1 N3 2.018(4) .
C1 C2 1.470(3) .
C1 N1 1.484(3) .
C1 H1A 0.9700 .
C1 H1B 0.9700 .
C2 N2 1.435(3) .
C2 C3 1.596(4) .
C2 H2A 0.9800 .
C3 H3C 0.9600 .
C3 H3D 0.9600 .
C3 H3E 0.9600 .
C4 C5 1.363(3) .
C4 N3 1.446(3) .
C4 H4A 0.9700 .
C4 H4B 0.9700 .
C5 N4 1.461(3) .
C5 C6 1.535(3) .
C5 H5A 0.9800 .
C6 H6C 0.9600 .
C6 H6D 0.9600 .
C6 H6E 0.9600 .
N1 H1C 0.9000 .
N1 H1D 0.9000 .
N2 H2B 0.9000 .
N2 H2C 0.9000 .
N3 H3A 0.9000 .
N3 H3B 0.9000 .
N4 H4C 0.9000 .
N4 H4D 0.9000 .
Cu2 N5 1.972(5) .
Cu2 N8 1.984(5) .
Cu2 N7 2.008(5) .
Cu2 N6 2.011(5) .
Cu2 O55 2.415(12) .
C7 N5 1.446(4) .
C7 C8 1.483(4) .
C7 H7A 0.9700 .
C7 H7B 0.9700 .
C8 N6 1.404(3) .
C8 C9 1.511(4) .
C8 H8A 0.9800 .
C9 H9C 0.9600 .
C9 H9D 0.9600 .
C9 H9E 0.9600 .
C10 C11 1.490(4) .
C10 N7 1.497(4) .
C10 H10A 0.9700 .
C10 H10B 0.9700 .
C11 N8 1.412(3) .
C11 C12 1.490(4) .
C11 H11A 0.9800 .
C12 H12C 0.9600 .
C12 H12D 0.9600 .
C12 H12E 0.9600 .
N5 H5B 0.9000 .
N5 H5C 0.9000 .
N6 H6A 0.9000 .
N6 H6B 0.9000 .
N7 H7C 0.9000 .
N7 H7D 0.9000 .
N8 H8B 0.9000 .
N8 H8C 0.9000 .
Cu3 N12 1.932(19) .
Cu3 N9 2.012(9) .
Cu3 N11 2.01(2) .
Cu3 N10 2.07(2) .
Cu3 O40 2.365(12) .
Cu4 N14 1.964(17) .
Cu4 N16 1.977(19) .
Cu4 N15 2.000(18) .
Cu4 N13 2.033(15) .
Cu4 O2W 2.384(15) .
Cu5 N19 1.946(16) .
Cu5 N18 2.000(16) .
Cu5 N20 2.021(17) .
Cu5 N17 2.027(18) .
Cu5 O46 2.400(12) .
Cu6 N21 1.97(3) .
Cu6 N22 1.989(10) .
Cu6 O4W 1.993(10) .
Cu6 Cu6 2.076(12) 3_756
Cu6 O4W 2.13(4) 3_756
Cu6 O3W 2.43(3) .
O4W Cu6 2.13(4) 3_756
C13 C14 1.496(10) .
C13 N9 1.512(10) .
C13 H13A 0.9700 .
C13 H13B 0.9700 .
C14 N10 1.484(10) .
C14 C15 1.526(9) .
C14 H14A 0.9800 .
C15 H15C 0.9600 .
C15 H15D 0.9600 .
C15 H15E 0.9600 .
C16 N11 1.43(3) .
C16 C17 1.43(3) .
C16 H16A 0.9700 .
C16 H16B 0.9700 .
C17 C18 1.46(3) .
C17 N12 1.50(3) .
C17 H17A 0.9800 .
C18 H18C 0.9600 .
C18 H18D 0.9600 .
C18 H18E 0.9600 .
C19 N13 1.46(3) .
C19 C20 1.493(10) .
C19 H19A 0.9700 .
C19 H19B 0.9700 .
C20 N14 1.47(3) .
C20 C21 1.483(10) .
C20 H20A 0.9800 .
C21 H21C 0.9600 .
C21 H21D 0.9600 .
C21 H21E 0.9600 .
C22 N15 1.46(3) .
C22 C23 1.48(3) .
C22 H22A 0.9700 .
C22 H22B 0.9700 .
C23 N16 1.46(3) .
C23 C24 1.49(3) .
C23 H23A 0.9800 .
C24 H24A 0.9600 .
C24 H24B 0.9600 .
C24 H24C 0.9600 .
C25 C26 1.44(3) .
C25 N17 1.46(3) .
C25 H25A 0.9700 .
C25 H25B 0.9700 .
C26 N18 1.44(3) .
C26 C27 1.53(3) .
C26 H26A 0.9800 .
C27 H27A 0.9600 .
C27 H27B 0.9600 .
C27 H27C 0.9600 .
C28 C29 1.43(3) .
C28 N19 1.46(2) .
C28 H28A 0.9700 .
C28 H28B 0.9700 .
C29 N20 1.47(3) .
C29 C30 1.54(3) .
C29 H29A 0.9800 .
C30 H30A 0.9600 .
C30 H30B 0.9600 .
C30 H30C 0.9600 .
C31 N21 1.492(10) .
C31 C32 1.62(7) .
C31 H31A 0.9700 .
C31 H31B 0.9700 .
C32 C33 1.25(6) .
C32 N22 1.499(10) .
C32 H32A 0.9800 .
C33 H33A 0.9600 .
C33 H33B 0.9600 .
C33 H33C 0.9600 .
N9 H9A 0.9000 .
N9 H9B 0.9000 .
N10 H10C 0.9000 .
N10 H10D 0.9000 .
N11 H11B 0.9000 .
N11 H11C 0.9000 .
N12 H12A 0.9000 .
N12 H12B 0.9000 .
N13 H13C 0.9000 .
N13 H13D 0.9000 .
N14 H14B 0.9000 .
N14 H14C 0.9000 .
N15 H15A 0.9000 .
N15 H15B 0.9000 .
N16 H16C 0.9000 .
N16 H16D 0.9000 .
N17 H17B 0.9000 .
N17 H17C 0.9000 .
N18 H18A 0.9000 .
N18 H18B 0.9000 .
N19 H19C 0.9000 .
N19 H19D 0.9000 .
N20 H20B 0.9000 .
N20 H20C 0.9000 .
N21 H21A 0.9000 .
N21 H21B 0.9000 .
N22 H22C 0.9000 .
N22 H22D 0.9000 .

loop_
_geom_hbond_atom_site_label_D
_geom_hbond_atom_site_label_H
_geom_hbond_atom_site_label_A
_geom_hbond_distance_DH
_geom_hbond_distance_HA
_geom_hbond_distance_DA
_geom_hbond_angle_DHA
_geom_hbond_site_symmetry_A
N1 H1C O1 0.90 2.19 3.033(16) 155.7 .
N1 H1C O1 0.90 2.54 3.197(15) 130.0 3_757
N1 H1D O7 0.90 2.63 3.438(17) 149.1 3_757
N2 H2B O62 0.90 2.66 3.502(14) 156.4 3_756
N2 H2C O29 0.90 2.49 3.217(15) 137.8 .
N4 H4C O29 0.90 2.35 3.153(15) 148.4 .
N4 H4D O78 0.90 2.15 3.042(15) 173.9 3_756
N5 H5B O37 0.90 2.27 3.083(15) 151.0 3_656
N5 H5B O17 0.90 2.39 3.089(14) 134.9 3_656
N5 H5B O33 0.90 2.57 3.174(14) 125.3 3_656
N5 H5C O19 0.90 2.44 3.053(13) 125.3 3_656
N6 H6A O56 0.90 2.19 2.958(13) 142.2 .
N6 H6A O36 0.90 2.60 3.162(12) 121.3 .
N6 H6B O37 0.90 2.63 3.438(13) 150.2 .
N7 H7C O38 0.90 2.34 3.133(15) 147.2 .
N7 H7D O56 0.90 2.32 3.079(14) 141.5 .
N7 H7D O39 0.90 2.44 3.071(12) 127.7 .
N8 H8B O32 0.90 2.48 3.038(13) 120.8 3_656
N8 H8C O33 0.90 2.41 3.138(13) 138.2 3_656
N8 H8C O35 0.90 2.48 3.162(15) 132.8 3_656
N10 H10D O74 0.90 2.16 3.05(2) 170.7 4_666
N11 H11B O23 0.90 1.91 2.78(2) 160.1 .
N11 H11C O51 0.90 2.21 2.95(2) 139.3 4_666
N12 H12A O76 0.90 1.97 2.86(2) 168.7 4_666
N12 H12B O44 0.90 1.98 2.86(2) 167.0 .
N13 H13C O70 0.90 2.48 3.19(2) 136.0 4_566
N13 H13D O20 0.90 2.13 2.86(2) 137.5 .
N14 H14B O16 0.90 2.02 2.90(2) 165.3 .
N14 H14C O12 0.90 2.18 2.92(2) 138.6 3_657
N15 H15A O15 0.90 2.29 3.11(2) 152.0 3_657
N15 H15B O15 0.90 2.47 3.29(2) 151.8 .
N16 H16C O10 0.90 2.32 3.19(2) 163.6 .
N16 H16D O67 0.90 2.21 2.98(2) 143.8 4_566
N17 H17C O78 0.90 2.09 2.97(2) 166.6 4_566
N18 H18A O68 0.90 2.59 3.46(2) 161.1 4_566
N18 H18B O22 0.90 2.16 3.05(2) 165.8 .
N19 H19C O21 0.90 2.65 3.373(19) 137.8 .
N19 H19D O72 0.90 2.16 2.93(2) 142.9 4_566
N20 H20C O50 0.90 2.42 3.22(2) 147.3 .
N20 H20C O5W 0.90 2.48 3.03(3) 119.5 2_656
N21 H21A O63 0.90 2.42 3.29(3) 162.0 .
N21 H21B O26 0.90 2.23 3.07(4) 154.1 .
N22 H22D O30 0.90 2.27 3.13(3) 159.2 3_756
